data_7059976
loop_
_publ_author_name
'Li, Xiang'
'Liu, Yu-Han'
'Zhu, Guang-Zhou'
'Gao, Feng'

_publ_section_title
;
 Stabilization and isolation of radical cation and dication salts of a
 tetrathiafulvalene derivative functionalized with amino groups
;
_journal_issue 39
_journal_name_full 'New Journal of Chemistry'
_journal_page_first 16959
_journal_page_last 16964
_journal_paper_doi 10.1039/D0NJ04033A
_journal_volume 44
_journal_year 2020
_chemical_formula_sum 'C44 H12 Al2 F72 N2 O8 S6'
_chemical_formula_weight 2310.88
_space_group_crystal_system triclinic
_space_group_IT_number 2
_space_group_name_Hall '-P 1'
_space_group_name_H-M_alt 'P -1'
_atom_sites_solution_hydrogens mixed
_audit_creation_method SHELXL-2018/3
_audit_update_record
;
2020-06-22 deposited with the CCDC.	2020-09-11 downloaded from the CCDC.
;
_cell_angle_alpha 93.018(2)
_cell_angle_beta 102.528(2)
_cell_angle_gamma 102.004(2)
_cell_formula_units_Z 2
_cell_length_a 11.8303(17)
_cell_length_b 16.083(2)
_cell_length_c 20.140(3)
_cell_measurement_reflns_used 9867
_cell_measurement_temperature 123(2)
_cell_measurement_theta_max 27.44
_cell_measurement_theta_min 2.29
_cell_volume 3639.7(9)
_computing_cell_refinement 'Bruker SMART'
_computing_data_collection 'Bruker SMART'
_computing_data_reduction 'Bruker SAINT'
_computing_molecular_graphics 'Bruker SHELXTL'
_computing_publication_material 'Bruker SHELXTL'
_computing_structure_refinement 'SHELXL-2018/3 (Sheldrick, 2018)'
_computing_structure_solution 'Bruker SHELXTL'
_diffrn_ambient_temperature 123(2)
_diffrn_measured_fraction_theta_full 0.985
_diffrn_measured_fraction_theta_max 0.986
_diffrn_measurement_device_type 'CCD area detector'
_diffrn_measurement_method 'phi and omega scans'
_diffrn_radiation_type MoK\a
_diffrn_radiation_wavelength 0.71073
_diffrn_reflns_av_R_equivalents 0.0573
_diffrn_reflns_av_unetI/netI 0.0811
_diffrn_reflns_Laue_measured_fraction_full 0.985
_diffrn_reflns_Laue_measured_fraction_max 0.986
_diffrn_reflns_limit_h_max 10
_diffrn_reflns_limit_h_min -14
_diffrn_reflns_limit_k_max 20
_diffrn_reflns_limit_k_min -20
_diffrn_reflns_limit_l_max 25
_diffrn_reflns_limit_l_min -25
_diffrn_reflns_number 29298
_diffrn_reflns_point_group_measured_fraction_full 0.985
_diffrn_reflns_point_group_measured_fraction_max 0.986
_diffrn_reflns_theta_full 25.242
_diffrn_reflns_theta_max 26.372
_diffrn_reflns_theta_min 1.041
_exptl_absorpt_coefficient_mu 0.449
_exptl_absorpt_correction_T_max 0.8922
_exptl_absorpt_correction_T_min 0.8808
_exptl_absorpt_correction_type multi-scan
_exptl_absorpt_process_details SADABS
_exptl_crystal_colour brown
_exptl_crystal_density_diffrn 2.109
_exptl_crystal_description block
_exptl_crystal_F_000 2248
_exptl_crystal_size_max 0.290
_exptl_crystal_size_mid 0.270
_exptl_crystal_size_min 0.260
_refine_diff_density_max 1.265
_refine_diff_density_min -0.916
_refine_diff_density_rms 0.165
_refine_ls_extinction_method none
_refine_ls_goodness_of_fit_ref 1.030
_refine_ls_hydrogen_treatment constr
_refine_ls_matrix_type full
_refine_ls_number_parameters 2844
_refine_ls_number_reflns 14676
_refine_ls_number_restraints 9889
_refine_ls_restrained_S_all 0.998
_refine_ls_R_factor_all 0.0975
_refine_ls_R_factor_gt 0.0805
_refine_ls_shift/su_max 0.025
_refine_ls_shift/su_mean 0.000
_refine_ls_structure_factor_coef Fsqd
_refine_ls_weighting_details 'w=1/[\s^2^(Fo^2^)+(0.1804P)^2^+8.0313P] where P=(Fo^2^+2Fc^2^)/3'
_refine_ls_weighting_scheme calc
_refine_ls_wR_factor_gt 0.2369
_refine_ls_wR_factor_ref 0.2624
_reflns_Friedel_coverage 0.000
_reflns_number_gt 11618
_reflns_number_total 14676
_reflns_threshold_expression 'I > 2\s(I)'
_cod_data_source_file d0nj04033a2.cif
_cod_data_source_block 1
_cod_depositor_comments 'Adding full bibliography for 7059974--7059976.cif.'
_cod_original_cell_volume 3639.8(9)
_cod_database_code 7059976
_shelx_shelxl_version_number 2018/3
_shelx_space_group_comment
;
The symmetry employed for this shelxl refinement is uniquely defined
by the following loop, which should always be used as a source of
symmetry information in preference to the above space-group names.
They are only intended as comments.
;
_shelx_estimated_absorpt_t_min 0.881
_shelx_estimated_absorpt_t_max 0.892

loop_
_space_group_symop_operation_xyz
'x, y, z'
'-x, -y, -z'

loop_
_atom_site_label
_atom_site_type_symbol
_atom_site_fract_x
_atom_site_fract_y
_atom_site_fract_z
_atom_site_U_iso_or_equiv
_atom_site_adp_type
_atom_site_occupancy
_atom_site_site_symmetry_order
_atom_site_calc_flag
_atom_site_refinement_flags_posn
_atom_site_refinement_flags_adp
_atom_site_refinement_flags_occupancy
_atom_site_disorder_assembly
_atom_site_disorder_group
O2A O 0.2003(6) 0.3506(3) 0.5151(3) 0.0236(11) Uani 0.3685(11) 1 d . U P A 6
C5A C 0.2590(12) 0.4353(9) 0.5459(7) 0.032(2) Uani 0.206(2) 1 d D U P A 6
C6A C 0.3287(14) 0.4199(9) 0.6164(7) 0.036(2) Uani 0.206(2) 1 d D U P A 6
F10A F 0.2652(17) 0.3580(10) 0.6434(9) 0.055(4) Uani 0.206(2) 1 d D U P A 6
F11A F 0.3607(15) 0.4902(8) 0.6608(7) 0.042(3) Uani 0.206(2) 1 d D U P A 6
F12A F 0.4295(18) 0.3957(17) 0.6106(13) 0.052(4) Uani 0.206(2) 1 d D U P A 6
C7A C 0.3461(13) 0.4816(10) 0.5059(7) 0.039(2) Uani 0.206(2) 1 d D U P A 6
F13A F 0.4012(13) 0.4264(10) 0.4810(9) 0.043(3) Uani 0.206(2) 1 d D U P A 6
F14A F 0.4284(13) 0.5457(9) 0.5463(8) 0.042(3) Uani 0.206(2) 1 d D U P A 6
F15A F 0.285(2) 0.5163(15) 0.4538(10) 0.053(4) Uani 0.206(2) 1 d D U P A 6
C8A C 0.1694(12) 0.4892(10) 0.5547(8) 0.041(2) Uani 0.206(2) 1 d D U P A 6
F16A F 0.0914(15) 0.4891(12) 0.4962(9) 0.059(4) Uani 0.206(2) 1 d D U P A 6
F17A F 0.109(2) 0.4615(18) 0.6009(13) 0.054(5) Uani 0.206(2) 1 d D U P A 6
F18A F 0.2238(15) 0.5708(8) 0.5752(10) 0.049(3) Uani 0.206(2) 1 d D U P A 6
O4A O 0.3037(3) 0.2178(3) 0.4705(2) 0.0200(8) Uani 0.3685(11) 1 d . U P A 6
C13A C 0.3591(13) 0.1592(12) 0.5051(8) 0.025(2) Uani 0.206(2) 1 d D U P A 6
C14A C 0.3505(13) 0.1672(10) 0.5804(8) 0.029(2) Uani 0.206(2) 1 d D U P A 6
F28A F 0.370(2) 0.0991(11) 0.6121(13) 0.032(4) Uani 0.206(2) 1 d D U P A 6
F29A F 0.2437(11) 0.1786(11) 0.5849(7) 0.041(3) Uani 0.206(2) 1 d D U P A 6
F30A F 0.4303(12) 0.2355(9) 0.6162(7) 0.039(3) Uani 0.206(2) 1 d D U P A 6
C15A C 0.4912(13) 0.1759(9) 0.5018(8) 0.029(3) Uani 0.206(2) 1 d D U P A 6
F31A F 0.554(2) 0.1366(15) 0.5491(11) 0.039(4) Uani 0.206(2) 1 d D U P A 6
F32A F 0.5438(12) 0.2584(8) 0.5125(10) 0.041(3) Uani 0.206(2) 1 d D U P A 6
F33A F 0.5043(13) 0.1460(10) 0.4415(7) 0.042(3) Uani 0.206(2) 1 d D U P A 6
C16A C 0.2956(13) 0.0683(10) 0.4710(7) 0.030(3) Uani 0.206(2) 1 d D U P A 6
F34A F 0.356(2) 0.0095(16) 0.4926(13) 0.033(5) Uani 0.206(2) 1 d D U P A 6
F35A F 0.1889(11) 0.0450(9) 0.4862(8) 0.047(3) Uani 0.206(2) 1 d D U P A 6
F36A F 0.2762(16) 0.0629(10) 0.4032(6) 0.050(3) Uani 0.206(2) 1 d D U P A 6
Al1 Al 0.1882(5) 0.2695(3) 0.4534(3) 0.0148(8) Uani 0.737(2) 1 d D U P A 3
O1 O 0.0567(4) 0.1971(3) 0.4509(2) 0.0197(10) Uani 0.737(2) 1 d D U P A 3
C1 C -0.0584(6) 0.1845(4) 0.4536(3) 0.0202(11) Uani 0.737(2) 1 d D U P A 3
C2 C -0.1327(7) 0.1141(5) 0.3948(4) 0.0278(15) Uani 0.737(2) 1 d D U P A 3
F1 F -0.0748(11) 0.0547(6) 0.3862(7) 0.035(2) Uani 0.737(2) 1 d D U P A 3
F2 F -0.2378(6) 0.0783(6) 0.4073(5) 0.0316(18) Uani 0.737(2) 1 d D U P A 3
F3 F -0.1566(9) 0.1489(8) 0.3360(4) 0.039(2) Uani 0.737(2) 1 d D U P A 3
C3 C -0.1078(7) 0.2665(5) 0.4452(4) 0.0280(14) Uani 0.737(2) 1 d D U P A 3
F4 F -0.0736(13) 0.3182(7) 0.5033(5) 0.037(2) Uani 0.737(2) 1 d D U P A 3
F5 F -0.2272(6) 0.2488(7) 0.4285(5) 0.0388(19) Uani 0.737(2) 1 d D U P A 3
F6 F -0.0691(5) 0.3094(5) 0.3978(4) 0.0391(15) Uani 0.737(2) 1 d D U P A 3
C4 C -0.0709(6) 0.1515(4) 0.5236(4) 0.0266(14) Uani 0.737(2) 1 d D U P A 3
F7 F -0.0565(5) 0.0715(3) 0.5252(3) 0.0358(13) Uani 0.737(2) 1 d D U P A 3
F8 F 0.0091(5) 0.2001(4) 0.5741(3) 0.0356(13) Uani 0.737(2) 1 d D U P A 3
F9 F -0.1775(5) 0.1514(4) 0.5360(3) 0.0350(14) Uani 0.737(2) 1 d D U P A 3
O2 O 0.2003(6) 0.3506(3) 0.5151(3) 0.0236(11) Uani 0.3685(11) 1 d D U P A 3
C5 C 0.2546(7) 0.4301(5) 0.5459(4) 0.0249(14) Uani 0.531(3) 1 d D U P A 3
C6 C 0.3913(7) 0.4367(6) 0.5679(4) 0.0375(18) Uani 0.531(3) 1 d D U P A 3
F10 F 0.4168(9) 0.3944(7) 0.6230(5) 0.051(2) Uani 0.531(3) 1 d D U P A 3
F11 F 0.4498(6) 0.5185(4) 0.5833(5) 0.0525(19) Uani 0.531(3) 1 d D U P A 3
F12 F 0.4296(6) 0.4038(4) 0.5172(5) 0.0437(16) Uani 0.531(3) 1 d D U P A 3
C7 C 0.2319(8) 0.4965(5) 0.4972(5) 0.0417(18) Uani 0.531(3) 1 d D U P A 3
F13 F 0.3019(10) 0.4985(7) 0.4515(5) 0.055(3) Uani 0.531(3) 1 d D U P A 3
F14 F 0.2525(9) 0.5757(5) 0.5289(5) 0.057(2) Uani 0.531(3) 1 d D U P A 3
F15 F 0.1182(8) 0.4768(6) 0.4601(6) 0.071(3) Uani 0.531(3) 1 d D U P A 3
C8 C 0.2051(8) 0.4404(6) 0.6100(4) 0.0406(18) Uani 0.531(3) 1 d D U P A 3
F16 F 0.0982(9) 0.4587(8) 0.5935(6) 0.056(3) Uani 0.531(3) 1 d D U P A 3
F17 F 0.1970(10) 0.3696(4) 0.6409(4) 0.054(2) Uani 0.531(3) 1 d D U P A 3
F18 F 0.2769(9) 0.5028(5) 0.6565(4) 0.058(2) Uani 0.531(3) 1 d D U P A 3
O3 O 0.1902(5) 0.3114(3) 0.3769(2) 0.0255(11) Uani 0.737(2) 1 d D U P A 3
C9 C 0.1992(6) 0.2964(4) 0.3112(3) 0.0318(13) Uani 0.737(2) 1 d D U P A 3
C10 C 0.3203(7) 0.3456(5) 0.3032(4) 0.0398(16) Uani 0.737(2) 1 d D U P A 3
F19 F 0.3280(9) 0.4292(4) 0.3083(5) 0.051(2) Uani 0.737(2) 1 d D U P A 3
F20 F 0.4076(4) 0.3303(3) 0.3527(3) 0.0369(11) Uani 0.737(2) 1 d D U P A 3
F21 F 0.3437(6) 0.3233(4) 0.2432(3) 0.0617(15) Uani 0.737(2) 1 d D U P A 3
C11 C 0.0987(7) 0.3316(5) 0.2655(4) 0.0504(18) Uani 0.737(2) 1 d D U P A 3
F22 F -0.0061(5) 0.2776(5) 0.2579(3) 0.0642(18) Uani 0.737(2) 1 d D U P A 3
F23 F 0.0906(5) 0.4060(4) 0.2948(3) 0.0586(14) Uani 0.737(2) 1 d D U P A 3
F24 F 0.1179(6) 0.3443(5) 0.2037(3) 0.0768(18) Uani 0.737(2) 1 d D U P A 3
C12 C 0.1812(7) 0.2007(5) 0.2883(3) 0.0398(16) Uani 0.737(2) 1 d D U P A 3
F25 F 0.0993(6) 0.1529(4) 0.3146(3) 0.0419(14) Uani 0.737(2) 1 d D U P A 3
F26 F 0.2823(4) 0.1736(3) 0.3098(2) 0.0432(10) Uani 0.737(2) 1 d D U P A 3
F27 F 0.1496(5) 0.1835(4) 0.2203(2) 0.0594(14) Uani 0.737(2) 1 d D U P A 3
O4 O 0.3037(3) 0.2178(3) 0.4705(2) 0.0200(8) Uani 0.3685(11) 1 d D U P A 3
C13 C 0.3574(7) 0.1636(5) 0.5059(4) 0.0213(14) Uani 0.531(3) 1 d D U P A 3
C14 C 0.3154(7) 0.1469(5) 0.5719(4) 0.0236(15) Uani 0.531(3) 1 d D U P A 3
F28 F 0.3905(7) 0.1135(5) 0.6178(5) 0.034(2) Uani 0.531(3) 1 d D U P A 3
F29 F 0.2081(5) 0.0954(4) 0.5590(3) 0.0295(14) Uani 0.531(3) 1 d D U P A 3
F30 F 0.3080(6) 0.2195(3) 0.6039(3) 0.0336(12) Uani 0.531(3) 1 d D U P A 3
C15 C 0.4942(7) 0.2033(5) 0.5238(4) 0.0285(16) Uani 0.531(3) 1 d D U P A 3
F31 F 0.5592(9) 0.1460(6) 0.5411(5) 0.039(2) Uani 0.531(3) 1 d D U P A 3
F32 F 0.5232(6) 0.2646(5) 0.5754(4) 0.0324(17) Uani 0.531(3) 1 d D U P A 3
F33 F 0.5261(5) 0.2373(5) 0.4698(4) 0.0376(15) Uani 0.531(3) 1 d D U P A 3
C16 C 0.3353(7) 0.0774(5) 0.4619(4) 0.0282(17) Uani 0.531(3) 1 d D U P A 3
F34 F 0.3620(10) 0.0146(7) 0.4991(6) 0.041(3) Uani 0.531(3) 1 d D U P A 3
F35 F 0.2214(6) 0.0532(4) 0.4287(4) 0.0356(16) Uani 0.531(3) 1 d D U P A 3
F36 F 0.4004(6) 0.0841(4) 0.4150(3) 0.0411(13) Uani 0.531(3) 1 d D U P A 3
Al1' Al 0.1913(13) 0.2767(10) 0.4543(7) 0.018(2) Uani 0.263(2) 1 d D U P A 4
O1' O 0.0486(9) 0.2169(8) 0.4338(6) 0.020(2) Uani 0.263(2) 1 d D U P A 4
C1' C -0.0603(14) 0.1915(10) 0.4488(7) 0.024(2) Uani 0.263(2) 1 d D U P A 4
C2' C -0.1329(16) 0.1189(12) 0.3928(9) 0.027(3) Uani 0.263(2) 1 d D U P A 4
F1' F -0.085(3) 0.0509(16) 0.3962(18) 0.028(5) Uani 0.263(2) 1 d D U P A 4
F2' F -0.2453(17) 0.0933(16) 0.3955(14) 0.035(5) Uani 0.263(2) 1 d D U P A 4
F3' F -0.133(3) 0.145(2) 0.3304(9) 0.036(5) Uani 0.263(2) 1 d D U P A 4
C3' C -0.1202(16) 0.2685(12) 0.4473(10) 0.026(3) Uani 0.263(2) 1 d D U P A 4
F4' F -0.070(3) 0.3244(19) 0.5027(13) 0.035(6) Uani 0.263(2) 1 d D U P A 4
F5' F -0.2354(17) 0.245(2) 0.4466(14) 0.032(4) Uani 0.263(2) 1 d D U P A 4
F6' F -0.1106(14) 0.3109(13) 0.3934(12) 0.037(4) Uani 0.263(2) 1 d D U P A 4
C4' C -0.0412(14) 0.1601(10) 0.5206(7) 0.026(3) Uani 0.263(2) 1 d D U P A 4
F7' F -0.0102(14) 0.0856(9) 0.5216(9) 0.040(4) Uani 0.263(2) 1 d D U P A 4
F8' F 0.0455(14) 0.2154(11) 0.5652(8) 0.043(4) Uani 0.263(2) 1 d D U P A 4
F9' F -0.1376(13) 0.1522(14) 0.5457(10) 0.041(4) Uani 0.263(2) 1 d D U P A 4
O2' O 0.1955(14) 0.3676(7) 0.5052(7) 0.022(2) Uani 0.263(2) 1 d D U P A 4
C5' C 0.2505(10) 0.4353(8) 0.5496(6) 0.0313(19) Uani 0.263(2) 1 d D U P A 4
C6' C 0.3725(11) 0.4347(9) 0.5911(7) 0.038(2) Uani 0.263(2) 1 d D U P A 4
F10' F 0.3713(15) 0.3891(10) 0.6452(7) 0.058(3) Uani 0.263(2) 1 d D U P A 4
F11' F 0.4363(13) 0.5151(8) 0.6172(8) 0.056(4) Uani 0.263(2) 1 d D U P A 4
F12' F 0.4404(11) 0.4040(9) 0.5554(8) 0.045(3) Uani 0.263(2) 1 d D U P A 4
C7' C 0.2590(13) 0.5146(8) 0.5065(7) 0.042(2) Uani 0.263(2) 1 d D U P A 4
F13' F 0.3389(14) 0.5116(12) 0.4698(8) 0.053(4) Uani 0.263(2) 1 d D U P A 4
F14' F 0.2863(16) 0.5862(9) 0.5485(9) 0.049(4) Uani 0.263(2) 1 d D U P A 4
F15' F 0.1494(13) 0.5055(11) 0.4657(10) 0.067(4) Uani 0.263(2) 1 d D U P A 4
C8' C 0.1693(12) 0.4512(9) 0.5984(7) 0.040(3) Uani 0.263(2) 1 d D U P A 4
F16' F 0.0736(12) 0.4740(11) 0.5641(8) 0.053(4) Uani 0.263(2) 1 d D U P A 4
F17' F 0.1385(14) 0.3836(9) 0.6297(7) 0.054(4) Uani 0.263(2) 1 d D U P A 4
F18' F 0.2300(14) 0.5159(10) 0.6463(8) 0.057(4) Uani 0.263(2) 1 d D U P A 4
O3' O 0.2311(11) 0.3002(9) 0.3793(5) 0.024(2) Uani 0.263(2) 1 d D U P A 4
C9' C 0.2057(11) 0.3079(8) 0.3109(6) 0.037(2) Uani 0.263(2) 1 d D U P A 4
C10' C 0.3177(12) 0.3638(10) 0.2941(7) 0.039(3) Uani 0.263(2) 1 d D U P A 4
F19' F 0.335(2) 0.4440(9) 0.3204(12) 0.042(4) Uani 0.263(2) 1 d D U P A 4
F20' F 0.4131(11) 0.3350(10) 0.3225(7) 0.043(3) Uani 0.263(2) 1 d D U P A 4
F21' F 0.3087(14) 0.3589(10) 0.2273(6) 0.052(3) Uani 0.263(2) 1 d D U P A 4
C11' C 0.1013(12) 0.3532(9) 0.2925(7) 0.046(3) Uani 0.263(2) 1 d D U P A 4
F22' F -0.0034(12) 0.2972(11) 0.2862(8) 0.060(4) Uani 0.263(2) 1 d D U P A 4
F23' F 0.1062(11) 0.4139(8) 0.3411(7) 0.051(3) Uani 0.263(2) 1 d D U P A 4
F24' F 0.0980(14) 0.3880(10) 0.2337(7) 0.064(4) Uani 0.263(2) 1 d D U P A 4
C12' C 0.1735(13) 0.2212(9) 0.2687(7) 0.043(3) Uani 0.263(2) 1 d D U P A 4
F25' F 0.1005(17) 0.1626(12) 0.2946(9) 0.057(5) Uani 0.263(2) 1 d D U P A 4
F26' F 0.2691(12) 0.1895(9) 0.2651(7) 0.055(3) Uani 0.263(2) 1 d D U P A 4
F27' F 0.1153(14) 0.2247(10) 0.2042(5) 0.064(4) Uani 0.263(2) 1 d D U P A 4
O4' O 0.2911(9) 0.2248(7) 0.4997(6) 0.0232(19) Uani 0.263(2) 1 d D U P A 4
C13' C 0.3576(9) 0.1662(7) 0.5040(5) 0.0236(19) Uani 0.263(2) 1 d D U P A 4
C14' C 0.3579(11) 0.1292(8) 0.5739(6) 0.031(2) Uani 0.263(2) 1 d D U P A 4
F28' F 0.4357(10) 0.0806(7) 0.5888(6) 0.045(3) Uani 0.263(2) 1 d D U P A 4
F29' F 0.2489(10) 0.0824(8) 0.5718(7) 0.037(3) Uani 0.263(2) 1 d D U P A 4
F30' F 0.3819(11) 0.1917(7) 0.6242(5) 0.037(2) Uani 0.263(2) 1 d D U P A 4
C15' C 0.4859(10) 0.2070(8) 0.5004(7) 0.029(2) Uani 0.263(2) 1 d D U P A 4
F31' F 0.5485(10) 0.1485(7) 0.4909(8) 0.049(3) Uani 0.263(2) 1 d D U P A 4
F32' F 0.5468(12) 0.2570(10) 0.5570(7) 0.034(3) Uani 0.263(2) 1 d D U P A 4
F33' F 0.4888(12) 0.2554(8) 0.4485(6) 0.038(3) Uani 0.263(2) 1 d D U P A 4
C16' C 0.3036(11) 0.0935(8) 0.4458(6) 0.028(2) Uani 0.263(2) 1 d D U P A 4
F34' F 0.3421(11) 0.0224(7) 0.4590(7) 0.044(3) Uani 0.263(2) 1 d D U P A 4
F35' F 0.1859(9) 0.0743(8) 0.4320(7) 0.033(3) Uani 0.263(2) 1 d D U P A 4
F36' F 0.3331(11) 0.1154(7) 0.3871(5) 0.039(2) Uani 0.263(2) 1 d D U P A 4
Al2 Al 0.8677(4) 0.7583(3) 0.0822(3) 0.0148(7) Uani 0.717(2) 1 d D U P B 1
O5 O 0.7384(5) 0.7869(5) 0.0428(3) 0.0308(13) Uani 0.3587(11) 1 d D U P B 1
C17 C 0.6549(8) 0.7881(6) -0.0155(5) 0.0354(16) Uani 0.488(2) 1 d D U P B 1
C18 C 0.7129(8) 0.8468(7) -0.0637(5) 0.0461(19) Uani 0.488(2) 1 d D U P B 1
F37 F 0.6325(11) 0.8704(10) -0.1110(6) 0.073(3) Uani 0.488(2) 1 d D U P B 1
F38 F 0.7777(8) 0.8080(8) -0.0964(4) 0.066(2) Uani 0.488(2) 1 d D U P B 1
F39 F 0.7848(10) 0.9188(6) -0.0268(5) 0.064(3) Uani 0.488(2) 1 d D U P B 1
C19 C 0.5577(8) 0.8272(6) 0.0025(4) 0.0376(17) Uani 0.488(2) 1 d D U P B 1
F40 F 0.4592(8) 0.8150(6) -0.0473(5) 0.040(2) Uani 0.488(2) 1 d D U P B 1
F41 F 0.5966(12) 0.9142(6) 0.0157(6) 0.061(3) Uani 0.488(2) 1 d D U P B 1
F42 F 0.5305(8) 0.8012(7) 0.0597(4) 0.043(2) Uani 0.488(2) 1 d D U P B 1
C20 C 0.6061(9) 0.6978(6) -0.0521(5) 0.047(2) Uani 0.488(2) 1 d D U P B 1
F43 F 0.5407(12) 0.6954(10) -0.1152(6) 0.069(4) Uani 0.488(2) 1 d D U P B 1
F44 F 0.5451(9) 0.6494(6) -0.0150(6) 0.083(3) Uani 0.488(2) 1 d D U P B 1
F45 F 0.7002(9) 0.6636(7) -0.0583(5) 0.063(3) Uani 0.488(2) 1 d D U P B 1
O6 O 0.9271(7) 0.8170(4) 0.1608(3) 0.0297(13) Uani 0.717(2) 1 d D U P B 1
C21 C 0.9219(6) 0.8823(4) 0.2053(3) 0.0209(12) Uani 0.717(2) 1 d D U P B 1
C22 C 1.0389(7) 0.9033(5) 0.2616(4) 0.0324(16) Uani 0.717(2) 1 d D U P B 1
F46 F 1.0746(11) 0.8322(6) 0.2778(6) 0.041(2) Uani 0.717(2) 1 d D U P B 1
F47 F 1.0303(6) 0.9458(4) 0.3179(3) 0.0387(16) Uani 0.717(2) 1 d D U P B 1
F48 F 1.1271(6) 0.9516(5) 0.2394(4) 0.0497(19) Uani 0.717(2) 1 d D U P B 1
C23 C 0.8178(7) 0.8495(5) 0.2397(4) 0.0297(15) Uani 0.717(2) 1 d D U P B 1
F49 F 0.7206(6) 0.8108(6) 0.1919(4) 0.041(2) Uani 0.717(2) 1 d D U P B 1
F50 F 0.8441(7) 0.7919(4) 0.2824(3) 0.0452(17) Uani 0.717(2) 1 d D U P B 1
F51 F 0.7879(7) 0.9104(5) 0.2751(4) 0.0469(17) Uani 0.717(2) 1 d D U P B 1
C24 C 0.9046(8) 0.9603(5) 0.1678(4) 0.0400(18) Uani 0.717(2) 1 d D U P B 1
F52 F 0.7909(7) 0.9540(7) 0.1355(5) 0.044(3) Uani 0.717(2) 1 d D U P B 1
F53 F 0.9418(8) 1.0336(4) 0.2071(4) 0.067(2) Uani 0.717(2) 1 d D U P B 1
F54 F 0.9651(6) 0.9675(4) 0.1186(4) 0.0606(18) Uani 0.717(2) 1 d D U P B 1
O7 O 0.9699(5) 0.7794(4) 0.0325(3) 0.0355(13) Uani 0.3587(11) 1 d D U P B 1
C25 C 1.0780(7) 0.7892(6) 0.0203(4) 0.0349(16) Uani 0.488(2) 1 d D U P B 1
C26 C 1.1753(8) 0.8319(7) 0.0823(5) 0.045(2) Uani 0.488(2) 1 d D U P B 1
F55 F 1.1695(10) 0.7840(7) 0.1361(4) 0.053(3) Uani 0.488(2) 1 d D U P B 1
F56 F 1.1651(9) 0.9094(6) 0.1036(5) 0.065(3) Uani 0.488(2) 1 d D U P B 1
F57 F 1.2852(6) 0.8380(7) 0.0720(4) 0.060(2) Uani 0.488(2) 1 d D U P B 1
C27 C 1.0829(10) 0.8513(7) -0.0393(5) 0.051(2) Uani 0.488(2) 1 d D U P B 1
F58 F 1.0133(10) 0.8102(8) -0.0969(5) 0.054(3) Uani 0.488(2) 1 d D U P B 1
F59 F 1.0553(11) 0.9196(5) -0.0204(5) 0.067(2) Uani 0.488(2) 1 d D U P B 1
F60 F 1.1948(9) 0.8671(9) -0.0477(5) 0.078(3) Uani 0.488(2) 1 d D U P B 1
C28 C 1.1122(9) 0.7134(7) -0.0111(5) 0.052(2) Uani 0.488(2) 1 d D U P B 1
F61 F 1.1936(7) 0.7442(7) -0.0503(4) 0.063(2) Uani 0.488(2) 1 d D U P B 1
F62 F 1.1604(10) 0.6669(6) 0.0349(5) 0.077(2) Uani 0.488(2) 1 d D U P B 1
F63 F 1.0169(9) 0.6644(6) -0.0571(5) 0.072(2) Uani 0.488(2) 1 d D U P B 1
O8 O 0.8414(6) 0.6509(3) 0.0922(3) 0.0409(13) Uani 0.3587(11) 1 d D U P B 1
C29 C 0.8199(8) 0.5828(6) 0.1265(4) 0.0427(16) Uani 0.488(2) 1 d D U P B 1
C30 C 0.8297(10) 0.5042(6) 0.0823(6) 0.064(2) Uani 0.488(2) 1 d D U P B 1
F64 F 0.7714(11) 0.5027(7) 0.0183(4) 0.069(3) Uani 0.488(2) 1 d D U P B 1
F65 F 0.7831(12) 0.4317(6) 0.1071(7) 0.091(3) Uani 0.488(2) 1 d D U P B 1
F66 F 0.9477(9) 0.5044(7) 0.0886(7) 0.088(3) Uani 0.488(2) 1 d D U P B 1
C31 C 0.9161(10) 0.5955(7) 0.1921(5) 0.060(2) Uani 0.488(2) 1 d D U P B 1
F67 F 0.8915(11) 0.6497(6) 0.2398(5) 0.080(3) Uani 0.488(2) 1 d D U P B 1
F68 F 0.9215(12) 0.5216(6) 0.2200(6) 0.098(3) Uani 0.488(2) 1 d D U P B 1
F69 F 1.0244(8) 0.6313(7) 0.1846(6) 0.076(3) Uani 0.488(2) 1 d D U P B 1
C32 C 0.6971(9) 0.5688(7) 0.1407(6) 0.064(2) Uani 0.488(2) 1 d D U P B 1
F70 F 0.6778(9) 0.6491(6) 0.1582(6) 0.077(2) Uani 0.488(2) 1 d D U P B 1
F71 F 0.6137(9) 0.5372(7) 0.0813(6) 0.079(3) Uani 0.488(2) 1 d D U P B 1
F72 F 0.6808(12) 0.5211(8) 0.1902(6) 0.092(3) Uani 0.488(2) 1 d D U P B 1
Al2' Al 0.8621(13) 0.7593(10) 0.0869(8) 0.024(2) Uani 0.283(2) 1 d D U P B 2
O5' O 0.7513(12) 0.7968(10) 0.0365(7) 0.031(2) Uani 0.283(2) 1 d D U P B 2
C17' C 0.6549(11) 0.7879(7) -0.0164(7) 0.0390(19) Uani 0.283(2) 1 d D U P B 2
C18' C 0.6834(13) 0.8767(9) -0.0472(7) 0.053(2) Uani 0.283(2) 1 d D U P B 2
F37' F 0.615(2) 0.8762(16) -0.1074(8) 0.074(5) Uani 0.283(2) 1 d D U P B 2
F38' F 0.6696(18) 0.9386(9) -0.0037(8) 0.076(4) Uani 0.283(2) 1 d D U P B 2
F39' F 0.7981(13) 0.8942(12) -0.0495(10) 0.068(4) Uani 0.283(2) 1 d D U P B 2
C19' C 0.5470(11) 0.7806(10) 0.0121(7) 0.049(3) Uani 0.283(2) 1 d D U P B 2
F40' F 0.4457(12) 0.7511(12) -0.0336(7) 0.070(4) Uani 0.283(2) 1 d D U P B 2
F41' F 0.5470(13) 0.8534(11) 0.0478(8) 0.063(3) Uani 0.283(2) 1 d D U P B 2
F42' F 0.5494(15) 0.7213(12) 0.0604(8) 0.085(4) Uani 0.283(2) 1 d D U P B 2
C20' C 0.6498(12) 0.7182(8) -0.0698(6) 0.045(3) Uani 0.283(2) 1 d D U P B 2
F43' F 0.5575(15) 0.7081(15) -0.1244(8) 0.048(4) Uani 0.283(2) 1 d D U P B 2
F44' F 0.6487(16) 0.6421(8) -0.0450(8) 0.060(4) Uani 0.283(2) 1 d D U P B 2
F45' F 0.7485(12) 0.7398(13) -0.0968(7) 0.067(3) Uani 0.283(2) 1 d D U P B 2
O6' O 0.9168(16) 0.8275(10) 0.1604(7) 0.028(3) Uani 0.283(2) 1 d D U P B 2
C21' C 0.9216(13) 0.8889(9) 0.2055(7) 0.027(2) Uani 0.283(2) 1 d D U P B 2
C22' C 1.0449(14) 0.9078(11) 0.2569(8) 0.033(3) Uani 0.283(2) 1 d D U P B 2
F46' F 1.064(3) 0.8375(12) 0.2854(14) 0.030(4) Uani 0.283(2) 1 d D U P B 2
F47' F 1.0559(16) 0.9686(11) 0.3048(8) 0.044(4) Uani 0.283(2) 1 d D U P B 2
F48' F 1.1302(16) 0.9302(14) 0.2223(11) 0.050(5) Uani 0.283(2) 1 d D U P B 2
C23' C 0.8225(14) 0.8681(10) 0.2469(8) 0.032(3) Uani 0.283(2) 1 d D U P B 2
F49' F 0.7201(15) 0.8282(14) 0.2050(11) 0.036(4) Uani 0.283(2) 1 d D U P B 2
F50' F 0.8522(18) 0.8234(9) 0.2964(7) 0.039(4) Uani 0.283(2) 1 d D U P B 2
F51' F 0.8070(18) 0.9448(9) 0.2707(10) 0.046(4) Uani 0.283(2) 1 d D U P B 2
C24' C 0.9012(14) 0.9737(9) 0.1761(8) 0.032(3) Uani 0.283(2) 1 d D U P B 2
F52' F 0.7889(12) 0.9609(16) 0.1388(11) 0.028(4) Uani 0.283(2) 1 d D U P B 2
F53' F 0.9105(15) 1.0326(9) 0.2274(7) 0.033(3) Uani 0.283(2) 1 d D U P B 2
F54' F 0.9749(14) 1.0018(8) 0.1397(7) 0.038(3) Uani 0.283(2) 1 d D U P B 2
O7' O 0.9713(10) 0.7558(9) 0.0452(6) 0.028(2) Uani 0.283(2) 1 d D U P B 2
C25' C 1.0690(11) 0.7792(7) 0.0141(6) 0.040(2) Uani 0.283(2) 1 d D U P B 2
C26' C 1.1768(11) 0.8018(9) 0.0743(7) 0.048(3) Uani 0.283(2) 1 d D U P B 2
F55' F 1.1506(18) 0.7584(13) 0.1278(8) 0.057(4) Uani 0.283(2) 1 d D U P B 2
F56' F 1.2057(14) 0.8865(9) 0.0955(8) 0.059(4) Uani 0.283(2) 1 d D U P B 2
F57' F 1.2740(11) 0.7805(12) 0.0621(8) 0.057(3) Uani 0.283(2) 1 d D U P B 2
C27' C 1.0516(12) 0.8486(8) -0.0283(7) 0.048(2) Uani 0.283(2) 1 d D U P B 2
F58' F 0.9893(17) 0.8239(13) -0.0929(7) 0.065(5) Uani 0.283(2) 1 d D U P B 2
F59' F 0.9930(10) 0.9053(7) -0.0044(7) 0.046(3) Uani 0.283(2) 1 d D U P B 2
F60' F 1.1536(10) 0.9046(8) -0.0348(7) 0.047(2) Uani 0.283(2) 1 d D U P B 2
C28' C 1.0589(13) 0.6899(9) -0.0220(7) 0.053(3) Uani 0.283(2) 1 d D U P B 2
F61' F 1.1256(13) 0.6865(12) -0.0655(7) 0.058(3) Uani 0.283(2) 1 d D U P B 2
F62' F 1.0850(13) 0.6378(9) 0.0306(7) 0.043(3) Uani 0.283(2) 1 d D U P B 2
F63' F 0.9416(11) 0.6555(9) -0.0554(6) 0.049(3) Uani 0.283(2) 1 d D U P B 2
O8' O 0.8032(11) 0.6596(6) 0.1061(6) 0.031(2) Uani 0.283(2) 1 d D U P B 2
C29' C 0.8139(11) 0.5814(8) 0.1236(6) 0.048(2) Uani 0.283(2) 1 d D U P B 2
C30' C 0.7214(13) 0.5117(8) 0.0734(7) 0.059(2) Uani 0.283(2) 1 d D U P B 2
F64' F 0.6152(13) 0.5104(11) 0.0884(11) 0.076(4) Uani 0.283(2) 1 d D U P B 2
F65' F 0.746(2) 0.4337(8) 0.0769(10) 0.077(4) Uani 0.283(2) 1 d D U P B 2
F66' F 0.7194(16) 0.5293(11) 0.0084(6) 0.066(3) Uani 0.283(2) 1 d D U P B 2
C31' C 0.9363(12) 0.5652(9) 0.1239(7) 0.063(3) Uani 0.283(2) 1 d D U P B 2
F67' F 1.0223(12) 0.6345(9) 0.1519(7) 0.067(4) Uani 0.283(2) 1 d D U P B 2
F68' F 0.9580(15) 0.5007(9) 0.1634(9) 0.082(4) Uani 0.283(2) 1 d D U P B 2
F69' F 0.9408(13) 0.5440(8) 0.0578(6) 0.058(3) Uani 0.283(2) 1 d D U P B 2
C32' C 0.7905(12) 0.5759(9) 0.1950(6) 0.063(2) Uani 0.283(2) 1 d D U P B 2
F70' F 0.8912(15) 0.6150(10) 0.2417(8) 0.071(4) Uani 0.283(2) 1 d D U P B 2
F71' F 0.6966(11) 0.6119(9) 0.1995(7) 0.046(3) Uani 0.283(2) 1 d D U P B 2
F72' F 0.7560(16) 0.4924(8) 0.2060(8) 0.079(4) Uani 0.283(2) 1 d D U P B 2
O5A O 0.7384(5) 0.7869(5) 0.0428(3) 0.0308(13) Uani 0.3587(11) 1 d . U P B 5
C17A C 0.6564(14) 0.7941(9) -0.0133(8) 0.040(2) Uani 0.230(2) 1 d D U P B 5
C18A C 0.6334(14) 0.8903(10) -0.0182(8) 0.052(2) Uani 0.230(2) 1 d D U P B 5
F37A F 0.5582(16) 0.8915(12) -0.0777(8) 0.076(4) Uani 0.230(2) 1 d D U P B 5
F38A F 0.579(2) 0.9046(14) 0.0320(9) 0.044(4) Uani 0.230(2) 1 d D U P B 5
F39A F 0.7353(15) 0.9439(11) -0.0122(10) 0.065(4) Uani 0.230(2) 1 d D U P B 5
C19A C 0.5307(15) 0.7470(10) -0.0051(8) 0.052(2) Uani 0.230(2) 1 d D U P B 5
F40A F 0.4534(15) 0.7872(12) -0.0441(11) 0.033(4) Uani 0.230(2) 1 d D U P B 5
F41A F 0.5290(19) 0.7652(15) 0.0605(8) 0.053(4) Uani 0.230(2) 1 d D U P B 5
F42A F 0.5098(18) 0.6656(9) -0.0215(11) 0.073(5) Uani 0.230(2) 1 d D U P B 5
C20A C 0.6764(13) 0.7664(10) -0.0813(8) 0.048(2) Uani 0.230(2) 1 d D U P B 5
F43A F 0.5752(15) 0.7388(13) -0.1295(9) 0.057(4) Uani 0.230(2) 1 d D U P B 5
F44A F 0.7336(16) 0.7008(11) -0.0767(8) 0.050(4) Uani 0.230(2) 1 d D U P B 5
F45A F 0.7442(15) 0.8332(12) -0.1042(9) 0.063(4) Uani 0.230(2) 1 d D U P B 5
O7A O 0.9699(5) 0.7794(4) 0.0325(3) 0.0355(13) Uani 0.3587(11) 1 d . U P B 5
C25A C 1.0660(16) 0.7734(10) 0.0201(8) 0.041(2) Uani 0.230(2) 1 d D U P B 5
C26A C 1.1660(15) 0.7752(10) 0.0851(8) 0.052(3) Uani 0.230(2) 1 d D U P B 5
F55A F 1.1220(15) 0.7234(12) 0.1286(8) 0.052(4) Uani 0.230(2) 1 d D U P B 5
F56A F 1.2043(18) 0.8560(10) 0.1141(9) 0.074(4) Uani 0.230(2) 1 d D U P B 5
F57A F 1.2544(14) 0.7434(13) 0.0690(10) 0.059(4) Uani 0.230(2) 1 d D U P B 5
C27A C 1.1082(17) 0.8448(10) -0.0209(9) 0.053(3) Uani 0.230(2) 1 d D U P B 5
F58A F 1.0438(19) 0.8324(16) -0.0849(9) 0.060(4) Uani 0.230(2) 1 d D U P B 5
F59A F 1.0938(18) 0.9186(11) 0.0081(11) 0.070(4) Uani 0.230(2) 1 d D U P B 5
F60A F 1.2224(16) 0.8574(18) -0.0227(12) 0.087(5) Uani 0.230(2) 1 d D U P B 5
C28A C 1.0547(16) 0.6860(10) -0.0223(8) 0.052(3) Uani 0.230(2) 1 d D U P B 5
F61A F 1.1563(17) 0.6939(16) -0.0461(11) 0.064(4) Uani 0.230(2) 1 d D U P B 5
F62A F 1.0488(19) 0.6229(11) 0.0192(10) 0.055(4) Uani 0.230(2) 1 d D U P B 5
F63A F 0.9597(16) 0.6741(14) -0.0744(8) 0.061(4) Uani 0.230(2) 1 d D U P B 5
O8A O 0.8414(6) 0.6509(3) 0.0922(3) 0.0409(13) Uani 0.3587(11) 1 d D U P B 5
C29A C 0.7984(11) 0.5795(10) 0.1214(7) 0.049(2) Uani 0.230(2) 1 d D U P B 5
C30A C 0.7528(14) 0.5043(8) 0.0635(8) 0.059(3) Uani 0.230(2) 1 d D U P B 5
F64A F 0.6484(15) 0.5132(12) 0.0241(10) 0.081(4) Uani 0.230(2) 1 d D U P B 5
F65A F 0.730(2) 0.4293(10) 0.0903(12) 0.072(5) Uani 0.230(2) 1 d D U P B 5
F66A F 0.8340(18) 0.5069(13) 0.0263(10) 0.065(4) Uani 0.230(2) 1 d D U P B 5
C31A C 0.8984(13) 0.5578(9) 0.1742(7) 0.060(2) Uani 0.230(2) 1 d D U P B 5
F67A F 0.9578(19) 0.6286(10) 0.2172(9) 0.081(4) Uani 0.230(2) 1 d D U P B 5
F68A F 0.8527(18) 0.4980(11) 0.2132(9) 0.067(4) Uani 0.230(2) 1 d D U P B 5
F69A F 0.9743(15) 0.5279(13) 0.1431(10) 0.071(4) Uani 0.230(2) 1 d D U P B 5
C32A C 0.6960(12) 0.5862(10) 0.1532(8) 0.059(3) Uani 0.230(2) 1 d D U P B 5
F70A F 0.733(2) 0.6262(13) 0.2167(8) 0.073(4) Uani 0.230(2) 1 d D U P B 5
F71A F 0.6206(13) 0.6275(10) 0.1147(9) 0.058(3) Uani 0.230(2) 1 d D U P B 5
F72A F 0.6290(16) 0.5055(9) 0.1562(11) 0.070(4) Uani 0.230(2) 1 d D U P B 5
C33 C 0.4189(4) 0.8363(3) 0.2422(2) 0.0231(8) Uani 1 1 d . . . . .
C34 C 0.3800(5) 0.6728(3) 0.2277(3) 0.0305(10) Uani 1 1 d . . . . .
C35 C 0.3160(4) 0.6917(3) 0.2736(2) 0.0253(9) Uani 1 1 d . . . . .
C36 C 0.4630(4) 0.9244(3) 0.2387(2) 0.0221(8) Uani 1 1 d . . . . .
C37 C 0.5436(5) 1.1717(3) 0.2914(2) 0.0313(10) Uani 1 1 d . . . . .
H37 H 0.507518 1.185508 0.327066 0.038 Uiso 1 1 calc R U . . .
C38 C 0.6155(4) 1.2356(3) 0.2656(2) 0.0273(9) Uani 1 1 d . . . . .
C39 C 0.6680(4) 1.2137(3) 0.2103(2) 0.0258(9) Uani 1 1 d . . . . .
C40 C 0.6517(4) 1.1295(3) 0.1853(2) 0.0257(9) Uani 1 1 d . . . . .
H40 H 0.689029 1.115062 0.150439 0.031 Uiso 1 1 calc R U . . .
C41 C 0.5801(4) 1.0660(3) 0.2116(2) 0.0197(8) Uani 1 1 d . . . . .
C42 C 0.5252(4) 1.0870(3) 0.2642(2) 0.0232(8) Uani 1 1 d . . . . .
C44 C 0.1698(5) 0.6716(3) 0.3632(3) 0.0359(11) Uani 1 1 d . . . . .
H44A H 0.122778 0.632029 0.387648 0.054 Uiso 1 1 calc R U . . .
H44B H 0.231079 0.713248 0.396334 0.054 Uiso 1 1 calc R U . . .
H44C H 0.117627 0.701611 0.333772 0.054 Uiso 1 1 calc R U . . .
N1 N 0.6372(5) 1.3178(3) 0.2909(3) 0.0439(11) Uani 1 1 d . . . . .
H1A H 0.605797 1.331787 0.324478 0.053 Uiso 1 1 d R U . . .
H1B H 0.702960 1.353532 0.286097 0.053 Uiso 1 1 d R U . . .
N2 N 0.7349(4) 1.2775(3) 0.1854(2) 0.0362(9) Uani 1 1 d . . . . .
H2A H 0.768689 1.265811 0.152238 0.043 Uiso 1 1 d R U . . .
H2B H 0.734463 1.330808 0.197119 0.043 Uiso 1 1 d R U . . .
S1 S 0.32407(10) 0.79909(7) 0.29219(6) 0.0249(3) Uani 1 1 d . . . . .
S2 S 0.45875(11) 0.75879(7) 0.19801(6) 0.0306(3) Uani 1 1 d . . . . .
S3 S 0.54804(10) 0.95962(7) 0.18360(5) 0.0247(3) Uani 1 1 d . . . . .
S4 S 0.43983(11) 1.00178(8) 0.29182(6) 0.0295(3) Uani 1 1 d . . . . .
S5 S 0.3987(4) 0.5710(2) 0.2029(2) 0.0406(8) Uani 0.787(12) 1 d D U P C 9
C43 C 0.2528(9) 0.5266(6) 0.1469(5) 0.062(3) Uani 0.787(12) 1 d D U P C 9
H43A H 0.249406 0.468223 0.128556 0.093 Uiso 0.787(12) 1 calc R U P C 9
H43B H 0.191541 0.525672 0.172891 0.093 Uiso 0.787(12) 1 calc R U P C 9
H43C H 0.238951 0.561973 0.109106 0.093 Uiso 0.787(12) 1 calc R U P C 9
S5' S 0.3521(19) 0.5700(9) 0.1921(9) 0.053(3) Uani 0.213(12) 1 d D U P C 10
C43' C 0.404(3) 0.5830(19) 0.1151(14) 0.053(6) Uani 0.213(12) 1 d D U P C 10
H43D H 0.392156 0.526817 0.089915 0.079 Uiso 0.213(12) 1 calc R U P C 10
H43E H 0.359378 0.618399 0.086628 0.079 Uiso 0.213(12) 1 calc R U P C 10
H43F H 0.488727 0.610723 0.126678 0.079 Uiso 0.213(12) 1 calc R U P C 10
S6 S 0.23893(12) 0.61292(8) 0.31186(6) 0.0326(3) Uani 1 1 d . . . . .

loop_
_atom_site_aniso_label
_atom_site_aniso_U_11
_atom_site_aniso_U_22
_atom_site_aniso_U_33
_atom_site_aniso_U_23
_atom_site_aniso_U_13
_atom_site_aniso_U_12
O2A 0.025(2) 0.016(2) 0.027(2) 0.0009(17) 0.0064(17) 0.0012(17)
C5A 0.031(3) 0.024(3) 0.039(3) -0.001(3) 0.005(3) 0.006(3)
C6A 0.037(4) 0.028(4) 0.040(4) 0.003(4) 0.005(4) 0.007(4)
F10A 0.055(8) 0.051(7) 0.048(7) 0.027(6) -0.003(7) 0.000(7)
F11A 0.045(6) 0.043(6) 0.030(5) -0.009(5) -0.004(5) 0.009(5)
F12A 0.042(7) 0.041(7) 0.065(7) 0.003(7) -0.012(7) 0.018(6)
C7A 0.035(4) 0.030(4) 0.047(4) 0.003(4) 0.004(4) 0.004(4)
F13A 0.026(6) 0.048(7) 0.051(7) -0.006(6) 0.014(6) 0.001(6)
F14A 0.040(6) 0.036(6) 0.040(6) 0.006(5) 0.003(5) -0.007(5)
F15A 0.053(7) 0.045(7) 0.054(7) 0.020(6) -0.004(6) 0.007(6)
C8A 0.037(4) 0.031(4) 0.051(4) -0.002(4) 0.002(4) 0.007(4)
F16A 0.045(7) 0.047(7) 0.074(8) -0.001(7) -0.018(7) 0.020(6)
F17A 0.044(8) 0.056(7) 0.062(8) -0.023(7) 0.021(7) 0.007(7)
F18A 0.049(7) 0.025(5) 0.070(7) -0.008(6) -0.002(6) 0.022(5)
O4A 0.0176(17) 0.0251(18) 0.0214(19) 0.0109(16) 0.0049(15) 0.0112(14)
C13A 0.024(3) 0.027(3) 0.027(3) 0.009(3) 0.006(3) 0.013(3)
C14A 0.030(4) 0.031(4) 0.030(4) 0.010(4) 0.006(4) 0.014(4)
F28A 0.037(7) 0.031(6) 0.031(6) 0.021(6) 0.005(6) 0.016(6)
F29A 0.044(6) 0.047(6) 0.041(6) 0.010(5) 0.011(5) 0.028(5)
F30A 0.046(6) 0.039(6) 0.032(5) -0.002(5) 0.001(5) 0.024(5)
C15A 0.022(4) 0.034(4) 0.036(4) 0.009(4) 0.006(4) 0.016(4)
F31A 0.025(7) 0.046(7) 0.048(7) 0.013(6) 0.001(6) 0.020(6)
F32A 0.026(5) 0.042(6) 0.057(7) 0.015(6) 0.007(6) 0.009(5)
F33A 0.035(6) 0.054(6) 0.043(6) 0.002(5) 0.020(5) 0.016(5)
C16A 0.032(4) 0.028(4) 0.033(4) 0.004(4) 0.008(4) 0.013(4)
F34A 0.047(8) 0.017(8) 0.039(9) 0.003(7) 0.005(8) 0.018(7)
F35A 0.037(6) 0.039(6) 0.061(7) 0.010(5) 0.006(6) 0.003(5)
F36A 0.048(7) 0.045(6) 0.045(6) -0.003(6) -0.004(6) 0.003(6)
Al1 0.0161(12) 0.0171(14) 0.0123(12) 0.0046(10) 0.0014(11) 0.0075(11)
O1 0.0175(19) 0.015(2) 0.027(2) 0.0060(16) 0.0042(17) 0.0063(16)
C1 0.020(2) 0.016(2) 0.027(2) 0.0040(19) 0.006(2) 0.0101(19)
C2 0.025(3) 0.025(3) 0.028(3) 0.001(2) -0.002(2) 0.002(3)
F1 0.035(4) 0.029(3) 0.041(4) -0.011(3) 0.008(3) 0.009(3)
F2 0.022(2) 0.021(3) 0.049(4) 0.007(2) 0.003(2) 0.001(2)
F3 0.041(5) 0.042(3) 0.028(3) 0.001(2) 0.001(2) 0.006(3)
C3 0.022(3) 0.025(3) 0.039(3) 0.008(2) 0.006(2) 0.010(2)
F4 0.039(4) 0.024(4) 0.052(4) -0.007(3) 0.012(4) 0.014(3)
F5 0.021(3) 0.037(3) 0.059(5) 0.005(3) 0.002(2) 0.016(2)
F6 0.039(4) 0.033(2) 0.052(3) 0.022(2) 0.007(3) 0.020(3)
C4 0.027(3) 0.024(3) 0.030(3) 0.007(2) 0.010(3) 0.004(3)
F7 0.040(3) 0.028(2) 0.045(2) 0.0150(19) 0.014(3) 0.014(2)
F8 0.037(3) 0.041(3) 0.024(2) 0.004(2) 0.006(2) -0.002(2)
F9 0.029(3) 0.033(2) 0.048(3) 0.007(2) 0.021(3) 0.006(2)
O2 0.025(2) 0.016(2) 0.027(2) 0.0009(17) 0.0064(17) 0.0012(17)
C5 0.025(3) 0.018(2) 0.032(3) 0.000(2) 0.006(2) 0.007(2)
C6 0.033(3) 0.029(3) 0.046(4) 0.002(3) 0.005(3) 0.003(3)
F10 0.043(4) 0.050(4) 0.053(5) 0.017(4) -0.012(3) 0.016(4)
F11 0.035(3) 0.030(3) 0.078(5) -0.009(4) 0.002(4) -0.008(3)
F12 0.026(3) 0.033(3) 0.073(5) -0.002(4) 0.014(4) 0.007(2)
C7 0.040(4) 0.026(3) 0.052(4) 0.007(3) -0.001(3) 0.004(3)
F13 0.066(6) 0.049(5) 0.044(4) 0.018(4) 0.011(4) -0.006(4)
F14 0.059(5) 0.023(3) 0.077(5) -0.001(3) -0.017(4) 0.017(3)
F15 0.064(5) 0.033(4) 0.094(6) 0.010(4) -0.032(5) 0.015(4)
C8 0.043(4) 0.033(3) 0.043(3) -0.008(3) 0.009(3) 0.004(3)
F16 0.043(5) 0.061(5) 0.065(5) -0.019(4) 0.025(5) 0.009(4)
F17 0.084(6) 0.043(4) 0.034(3) 0.006(3) 0.022(4) 0.004(4)
F18 0.072(6) 0.046(4) 0.043(4) -0.021(3) 0.002(4) 0.003(4)
O3 0.030(3) 0.031(2) 0.0165(18) 0.0100(15) 0.0028(18) 0.010(2)
C9 0.039(3) 0.043(3) 0.018(2) 0.015(2) 0.008(2) 0.013(2)
C10 0.052(4) 0.044(3) 0.031(3) 0.020(3) 0.019(3) 0.016(3)
F19 0.061(4) 0.040(3) 0.058(4) 0.027(3) 0.024(3) 0.006(3)
F20 0.037(2) 0.042(2) 0.035(2) 0.006(2) 0.010(2) 0.0132(18)
F21 0.069(4) 0.087(4) 0.035(3) 0.014(3) 0.029(2) 0.010(3)
C11 0.055(4) 0.067(4) 0.030(3) 0.020(3) 0.000(3) 0.023(3)
F22 0.041(3) 0.094(5) 0.047(4) 0.008(3) -0.014(3) 0.015(3)
F23 0.063(3) 0.066(3) 0.052(3) 0.031(3) 0.001(3) 0.033(3)
F24 0.095(4) 0.111(5) 0.026(2) 0.033(3) 0.000(3) 0.035(4)
C12 0.050(4) 0.046(4) 0.020(3) 0.000(3) 0.007(3) 0.005(3)
F25 0.051(3) 0.040(3) 0.028(3) -0.003(2) 0.013(2) -0.006(2)
F26 0.050(3) 0.042(2) 0.040(2) -0.0047(19) 0.009(2) 0.018(2)
F27 0.072(4) 0.078(4) 0.019(2) -0.010(2) 0.007(2) 0.005(3)
O4 0.0176(17) 0.0251(18) 0.0214(19) 0.0109(16) 0.0049(15) 0.0112(14)
C13 0.021(2) 0.024(2) 0.024(2) 0.009(2) 0.005(2) 0.013(2)
C14 0.027(3) 0.026(3) 0.025(3) 0.008(2) 0.009(3) 0.015(3)
F28 0.033(4) 0.043(4) 0.024(3) 0.014(3) -0.003(3) 0.013(3)
F29 0.026(3) 0.036(3) 0.034(3) 0.022(2) 0.013(2) 0.013(2)
F30 0.060(4) 0.025(3) 0.025(2) 0.003(2) 0.020(3) 0.019(3)
C15 0.022(3) 0.032(3) 0.034(4) 0.010(3) 0.005(3) 0.014(3)
F31 0.024(3) 0.048(4) 0.054(4) 0.011(3) 0.007(3) 0.026(3)
F32 0.021(3) 0.026(3) 0.043(4) 0.002(3) -0.005(3) 0.003(2)
F33 0.019(3) 0.050(4) 0.047(4) 0.018(3) 0.009(3) 0.010(3)
C16 0.031(3) 0.026(3) 0.031(3) 0.004(3) 0.011(3) 0.011(3)
F34 0.054(5) 0.027(4) 0.048(5) 0.005(4) 0.012(4) 0.022(4)
F35 0.035(4) 0.031(3) 0.034(3) -0.006(3) -0.001(3) 0.004(3)
F36 0.056(3) 0.040(3) 0.038(3) -0.001(2) 0.025(3) 0.020(3)
Al1' 0.019(3) 0.019(3) 0.018(3) 0.007(3) 0.003(3) 0.007(3)
O1' 0.017(4) 0.018(4) 0.027(4) 0.004(4) 0.006(4) 0.008(4)
C1' 0.022(4) 0.021(4) 0.028(4) 0.005(3) 0.007(3) 0.006(4)
C2' 0.024(5) 0.025(5) 0.032(5) 0.000(5) 0.002(5) 0.008(5)
F1' 0.023(7) 0.024(7) 0.036(8) -0.009(6) 0.005(6) 0.006(6)
F2' 0.027(6) 0.021(8) 0.052(9) 0.005(7) -0.006(6) 0.009(5)
F3' 0.030(9) 0.045(8) 0.027(7) -0.004(6) -0.003(6) 0.008(7)
C3' 0.022(5) 0.023(5) 0.037(5) 0.009(5) 0.009(5) 0.012(4)
F4' 0.029(10) 0.023(9) 0.053(10) -0.004(9) 0.010(9) 0.007(8)
F5' 0.022(6) 0.032(7) 0.050(10) 0.012(7) 0.015(5) 0.018(5)
F6' 0.029(8) 0.033(6) 0.053(7) 0.029(5) 0.005(7) 0.018(6)
C4' 0.027(5) 0.022(5) 0.032(5) 0.008(4) 0.009(5) 0.009(4)
F7' 0.039(8) 0.035(7) 0.049(7) 0.019(5) 0.002(7) 0.022(6)
F8' 0.040(9) 0.041(7) 0.030(7) 0.008(5) -0.008(6) -0.016(6)
F9' 0.033(8) 0.047(7) 0.039(6) 0.014(5) 0.006(7) 0.005(7)
O2' 0.022(4) 0.018(4) 0.027(4) 0.001(4) 0.005(3) 0.008(3)
C5' 0.030(3) 0.023(3) 0.039(3) 0.000(3) 0.004(3) 0.005(3)
C6' 0.035(4) 0.028(4) 0.048(4) -0.001(4) 0.002(4) 0.007(4)
F10' 0.057(6) 0.058(6) 0.054(6) 0.012(6) 0.002(6) 0.011(6)
F11' 0.046(6) 0.045(6) 0.063(7) -0.007(6) -0.005(6) -0.001(5)
F12' 0.028(5) 0.037(5) 0.069(7) -0.004(6) 0.005(6) 0.012(4)
C7' 0.040(4) 0.029(4) 0.050(4) 0.004(4) 0.000(4) 0.004(4)
F13' 0.041(7) 0.053(7) 0.051(7) 0.010(6) 0.013(6) -0.020(6)
F14' 0.052(7) 0.023(6) 0.065(8) 0.005(5) -0.003(7) 0.012(5)
F15' 0.058(7) 0.044(7) 0.078(7) 0.023(6) -0.026(6) 0.004(6)
C8' 0.035(4) 0.035(4) 0.046(4) -0.010(4) 0.007(4) 0.006(4)
F16' 0.035(6) 0.058(7) 0.068(8) -0.021(6) 0.015(6) 0.015(5)
F17' 0.051(7) 0.064(7) 0.043(6) -0.008(5) 0.023(6) -0.005(6)
F18' 0.049(7) 0.049(6) 0.061(6) -0.030(5) 0.006(6) 0.001(6)
O3' 0.025(5) 0.033(4) 0.014(4) 0.009(3) 0.003(4) 0.003(4)
C9' 0.044(4) 0.045(4) 0.023(4) 0.010(4) 0.008(4) 0.014(4)
C10' 0.046(5) 0.047(5) 0.033(5) 0.018(5) 0.015(5) 0.020(5)
F19' 0.049(8) 0.037(8) 0.056(9) 0.024(6) 0.027(7) 0.026(6)
F20' 0.041(6) 0.051(6) 0.049(7) 0.016(6) 0.024(6) 0.020(5)
F21' 0.070(7) 0.063(7) 0.043(6) 0.020(5) 0.038(6) 0.030(6)
C11' 0.050(5) 0.062(5) 0.027(5) 0.015(5) 0.005(5) 0.020(5)
F22' 0.045(7) 0.087(9) 0.039(8) 0.004(7) -0.004(7) 0.009(7)
F23' 0.045(6) 0.068(7) 0.046(7) 0.005(6) 0.007(6) 0.029(6)
F24' 0.079(8) 0.077(8) 0.041(7) 0.035(6) -0.003(6) 0.039(7)
C12' 0.053(5) 0.051(5) 0.021(5) 0.008(5) 0.007(5) 0.007(5)
F25' 0.073(8) 0.058(8) 0.025(8) -0.003(6) 0.017(7) -0.021(7)
F26' 0.065(7) 0.056(7) 0.046(6) 0.000(6) 0.013(6) 0.021(6)
F27' 0.090(8) 0.067(8) 0.026(6) -0.004(6) 0.001(6) 0.018(7)
O4' 0.025(3) 0.026(3) 0.022(3) 0.009(3) 0.005(3) 0.013(3)
C13' 0.023(3) 0.026(3) 0.026(3) 0.008(3) 0.006(3) 0.013(3)
C14' 0.032(4) 0.031(4) 0.030(4) 0.009(4) 0.005(4) 0.011(4)
F28' 0.045(5) 0.038(5) 0.048(5) 0.017(4) -0.007(5) 0.020(5)
F29' 0.034(6) 0.039(5) 0.039(5) 0.019(4) 0.008(5) 0.005(5)
F30' 0.044(5) 0.040(5) 0.024(4) 0.007(4) 0.000(4) 0.010(5)
C15' 0.021(4) 0.033(4) 0.035(4) 0.009(4) 0.005(4) 0.014(4)
F31' 0.032(5) 0.054(5) 0.064(6) 0.010(5) 0.006(5) 0.023(4)
F32' 0.022(5) 0.037(5) 0.040(6) 0.008(5) 0.000(5) 0.011(5)
F33' 0.029(6) 0.044(6) 0.046(6) 0.016(5) 0.016(5) 0.007(5)
C16' 0.030(4) 0.027(4) 0.032(4) 0.003(4) 0.011(4) 0.012(4)
F34' 0.047(5) 0.031(5) 0.054(6) -0.001(5) -0.002(5) 0.026(4)
F35' 0.024(6) 0.031(6) 0.039(5) -0.011(5) 0.000(5) 0.008(4)
F36' 0.049(5) 0.035(5) 0.033(5) -0.004(4) 0.019(4) 0.000(5)
Al2 0.0149(12) 0.0204(12) 0.0109(12) 0.0033(10) 0.0024(9) 0.0085(10)
O5 0.028(2) 0.050(3) 0.017(2) 0.0017(19) -0.0017(18) 0.023(2)
C17 0.031(3) 0.060(3) 0.020(3) 0.005(3) 0.000(2) 0.028(3)
C18 0.038(3) 0.079(4) 0.028(3) 0.020(3) 0.007(3) 0.026(3)
F37 0.056(5) 0.120(6) 0.054(5) 0.054(5) 0.011(4) 0.036(5)
F38 0.048(4) 0.133(7) 0.036(4) 0.029(4) 0.025(3) 0.044(5)
F39 0.056(5) 0.078(6) 0.058(5) 0.022(4) 0.025(4) 0.000(4)
C19 0.036(3) 0.065(4) 0.020(3) 0.005(3) 0.001(3) 0.033(3)
F40 0.034(4) 0.067(6) 0.026(3) 0.004(4) -0.006(3) 0.038(4)
F41 0.064(6) 0.068(5) 0.054(5) -0.003(4) -0.004(5) 0.039(4)
F42 0.040(4) 0.078(6) 0.021(3) 0.018(3) 0.014(2) 0.027(4)
C20 0.044(4) 0.066(4) 0.030(3) -0.007(3) -0.010(3) 0.031(3)
F43 0.068(6) 0.087(7) 0.039(6) -0.021(5) -0.025(5) 0.032(5)
F44 0.076(7) 0.054(5) 0.084(6) 0.025(4) -0.026(5) -0.019(5)
F45 0.070(6) 0.068(6) 0.050(5) -0.022(4) -0.012(5) 0.046(5)
O6 0.036(3) 0.039(3) 0.019(2) -0.0089(19) -0.0027(19) 0.031(2)
C21 0.022(2) 0.025(2) 0.018(2) -0.001(2) 0.002(2) 0.014(2)
C22 0.025(3) 0.040(3) 0.030(3) -0.001(3) 0.000(3) 0.012(3)
F46 0.033(3) 0.063(4) 0.031(4) -0.003(3) -0.003(3) 0.037(3)
F47 0.037(3) 0.046(3) 0.028(3) -0.012(2) -0.006(2) 0.016(3)
F48 0.024(3) 0.062(5) 0.056(4) 0.002(3) 0.004(2) 0.000(3)
C23 0.027(3) 0.043(3) 0.022(3) 0.001(3) 0.004(2) 0.016(3)
F49 0.022(3) 0.059(5) 0.036(4) 0.007(3) 0.004(2) 0.001(3)
F50 0.045(3) 0.055(4) 0.035(3) 0.024(3) 0.006(3) 0.009(3)
F51 0.044(3) 0.078(5) 0.029(2) -0.004(3) 0.012(2) 0.034(4)
C24 0.039(3) 0.031(3) 0.046(3) 0.003(3) -0.001(3) 0.010(3)
F52 0.049(5) 0.041(4) 0.035(4) 0.000(3) -0.013(4) 0.025(3)
F53 0.080(5) 0.028(3) 0.077(5) -0.008(3) -0.013(4) 0.010(3)
F54 0.057(3) 0.056(4) 0.074(5) 0.039(3) 0.023(3) 0.007(3)
O7 0.028(2) 0.063(3) 0.017(2) 0.010(2) 0.0099(17) 0.007(2)
C25 0.029(3) 0.058(3) 0.028(3) 0.014(3) 0.015(2) 0.020(3)
C26 0.035(4) 0.072(5) 0.031(4) 0.013(4) 0.012(3) 0.015(4)
F55 0.041(5) 0.092(6) 0.022(3) 0.024(4) -0.001(3) 0.012(4)
F56 0.053(5) 0.068(5) 0.062(5) -0.028(4) 0.015(4) -0.008(4)
F57 0.028(3) 0.096(6) 0.050(4) 0.008(4) 0.011(3) -0.002(4)
C27 0.041(4) 0.075(4) 0.036(4) 0.032(4) 0.005(3) 0.011(4)
F58 0.048(6) 0.081(6) 0.028(4) 0.015(4) -0.007(4) 0.019(5)
F59 0.080(6) 0.060(4) 0.060(5) 0.029(4) 0.007(4) 0.014(5)
F60 0.056(5) 0.127(7) 0.050(5) 0.044(5) 0.020(4) 0.004(5)
C28 0.045(4) 0.069(4) 0.046(4) 0.004(4) 0.013(4) 0.018(4)
F61 0.058(5) 0.086(5) 0.057(4) -0.009(4) 0.041(4) 0.017(4)
F62 0.081(5) 0.075(5) 0.090(5) 0.013(4) 0.017(5) 0.050(4)
F63 0.074(5) 0.079(5) 0.050(5) -0.025(4) 0.009(5) 0.006(5)
O8 0.054(3) 0.031(2) 0.036(2) 0.0129(19) 0.007(2) 0.007(2)
C29 0.055(3) 0.032(3) 0.047(3) 0.016(3) 0.016(3) 0.017(3)
C30 0.073(4) 0.053(3) 0.067(4) 0.008(3) 0.017(4) 0.017(3)
F64 0.095(6) 0.052(4) 0.059(5) -0.004(4) 0.016(5) 0.017(5)
F65 0.124(8) 0.033(4) 0.107(7) 0.010(5) 0.000(6) 0.025(5)
F66 0.091(6) 0.071(5) 0.116(7) 0.000(5) 0.032(5) 0.043(5)
C31 0.069(4) 0.048(4) 0.060(4) 0.024(3) 0.006(4) 0.014(4)
F67 0.113(6) 0.070(6) 0.037(4) 0.019(4) 0.010(4) -0.017(5)
F68 0.111(6) 0.070(5) 0.092(5) 0.051(4) -0.030(5) 0.016(5)
F69 0.052(5) 0.093(6) 0.070(6) 0.024(5) -0.010(5) 0.013(4)
C32 0.068(4) 0.054(4) 0.070(4) 0.011(4) 0.017(4) 0.012(4)
F70 0.080(6) 0.071(5) 0.097(6) 0.004(5) 0.045(5) 0.026(4)
F71 0.057(5) 0.053(5) 0.112(6) 0.017(5) -0.006(5) 0.001(4)
F72 0.095(6) 0.102(6) 0.079(6) 0.039(5) 0.035(5) 0.001(5)
Al2' 0.027(3) 0.032(3) 0.018(3) 0.004(3) 0.007(3) 0.015(3)
O5' 0.029(4) 0.050(4) 0.017(4) 0.002(4) -0.002(4) 0.023(4)
C17' 0.035(3) 0.063(3) 0.023(3) 0.004(3) 0.000(3) 0.027(3)
C18' 0.046(4) 0.076(4) 0.039(4) 0.012(4) 0.002(4) 0.026(4)
F37' 0.068(8) 0.108(8) 0.052(7) 0.045(7) 0.005(7) 0.031(7)
F38' 0.079(7) 0.077(7) 0.070(7) 0.008(6) 0.006(7) 0.025(7)
F39' 0.051(6) 0.097(8) 0.063(7) 0.036(6) 0.022(6) 0.017(6)
C19' 0.044(4) 0.071(5) 0.031(4) 0.001(4) 0.002(4) 0.023(4)
F40' 0.048(6) 0.104(8) 0.050(6) 0.004(7) 0.000(5) 0.015(7)
F41' 0.046(6) 0.092(7) 0.048(6) -0.012(6) 0.002(5) 0.026(6)
F42' 0.072(7) 0.103(8) 0.075(7) 0.004(7) 0.017(6) 0.010(7)
C20' 0.043(4) 0.069(5) 0.025(4) -0.004(4) 0.000(4) 0.031(4)
F43' 0.051(7) 0.075(9) 0.016(6) -0.012(6) -0.006(6) 0.030(7)
F44' 0.067(8) 0.050(6) 0.051(7) -0.016(5) -0.014(6) 0.018(6)
F45' 0.059(6) 0.108(7) 0.039(6) -0.004(6) 0.014(5) 0.033(7)
O6' 0.030(4) 0.035(4) 0.024(4) -0.005(4) -0.001(4) 0.027(4)
C21' 0.026(4) 0.033(4) 0.025(4) -0.002(4) 0.001(3) 0.016(4)
C22' 0.026(5) 0.040(5) 0.031(5) -0.002(5) -0.001(5) 0.014(5)
F46' 0.031(7) 0.045(7) 0.021(6) -0.005(5) 0.000(5) 0.029(6)
F47' 0.031(7) 0.048(8) 0.038(7) -0.012(6) -0.006(5) -0.004(6)
F48' 0.031(6) 0.052(9) 0.064(10) -0.012(7) 0.010(6) 0.007(6)
C23' 0.029(5) 0.042(5) 0.024(5) -0.001(5) 0.000(4) 0.016(5)
F49' 0.028(6) 0.042(7) 0.035(7) -0.011(6) 0.004(5) 0.011(5)
F50' 0.050(7) 0.055(8) 0.017(5) 0.000(5) 0.013(5) 0.017(7)
F51' 0.048(8) 0.048(8) 0.046(7) -0.021(7) 0.008(6) 0.028(7)
C24' 0.034(5) 0.023(5) 0.041(5) 0.010(4) 0.002(4) 0.017(4)
F52' 0.024(7) 0.027(7) 0.041(9) 0.013(7) 0.010(7) 0.022(6)
F53' 0.047(7) 0.026(5) 0.033(6) 0.003(4) 0.005(5) 0.029(5)
F54' 0.043(6) 0.027(6) 0.048(7) 0.012(5) 0.018(5) 0.008(5)
O7' 0.025(4) 0.049(4) 0.015(4) 0.013(3) 0.013(3) 0.004(3)
C25' 0.032(3) 0.064(3) 0.031(3) 0.017(3) 0.012(3) 0.016(3)
C26' 0.035(4) 0.074(5) 0.036(4) 0.021(4) 0.011(4) 0.012(4)
F55' 0.041(7) 0.093(9) 0.032(6) 0.031(7) 0.004(6) 0.005(7)
F56' 0.038(6) 0.076(8) 0.047(6) 0.013(6) -0.007(6) -0.006(6)
F57' 0.025(6) 0.092(8) 0.059(6) 0.030(7) 0.012(5) 0.014(7)
C27' 0.039(4) 0.071(4) 0.037(4) 0.024(4) 0.011(4) 0.012(4)
F58' 0.056(8) 0.081(8) 0.053(7) 0.032(6) -0.009(6) 0.021(7)
F59' 0.035(5) 0.041(5) 0.080(7) 0.033(5) 0.031(5) 0.023(4)
F60' 0.044(5) 0.060(6) 0.056(5) 0.030(5) 0.029(5) 0.027(5)
C28' 0.047(4) 0.072(4) 0.046(4) 0.009(4) 0.012(4) 0.023(4)
F61' 0.062(6) 0.089(7) 0.042(6) -0.007(6) 0.027(5) 0.046(6)
F62' 0.028(6) 0.052(6) 0.062(6) 0.018(5) 0.012(5) 0.032(5)
F63' 0.063(7) 0.050(6) 0.038(6) -0.001(5) 0.026(6) 0.006(6)
O8' 0.035(4) 0.033(4) 0.034(4) 0.009(3) 0.024(3) 0.013(3)
C29' 0.059(3) 0.038(3) 0.051(3) 0.016(3) 0.014(3) 0.017(3)
C30' 0.070(4) 0.045(4) 0.062(4) 0.010(4) 0.012(4) 0.018(4)
F64' 0.067(7) 0.051(7) 0.101(7) 0.015(6) -0.003(6) 0.012(6)
F65' 0.105(8) 0.035(6) 0.082(8) -0.019(6) -0.002(7) 0.028(6)
F66' 0.081(8) 0.074(7) 0.045(6) -0.010(6) 0.011(6) 0.029(7)
C31' 0.071(4) 0.051(4) 0.067(4) 0.017(4) 0.012(4) 0.016(4)
F67' 0.061(6) 0.071(6) 0.062(7) 0.035(6) -0.003(6) 0.015(5)
F68' 0.079(7) 0.064(6) 0.099(7) 0.029(6) -0.002(7) 0.022(6)
F69' 0.086(6) 0.047(6) 0.064(6) 0.024(5) 0.045(5) 0.035(5)
C32' 0.074(4) 0.054(4) 0.062(4) 0.018(4) 0.011(4) 0.015(4)
F70' 0.097(7) 0.056(7) 0.052(6) 0.021(6) 0.005(6) 0.006(7)
F71' 0.064(6) 0.043(5) 0.041(5) 0.008(5) 0.022(5) 0.023(5)
F72' 0.102(8) 0.072(7) 0.077(7) 0.041(6) 0.036(7) 0.030(7)
O5A 0.028(2) 0.050(3) 0.017(2) 0.0017(19) -0.0017(18) 0.023(2)
C17A 0.036(3) 0.065(3) 0.024(3) 0.004(3) 0.000(3) 0.026(3)
C18A 0.047(4) 0.076(4) 0.035(4) 0.008(4) -0.001(4) 0.027(4)
F37A 0.073(7) 0.091(7) 0.058(6) 0.018(6) -0.017(6) 0.036(6)
F38A 0.048(7) 0.063(7) 0.036(7) 0.004(6) 0.012(6) 0.040(6)
F39A 0.052(7) 0.079(7) 0.061(7) 0.019(6) 0.004(7) 0.013(7)
C19A 0.046(4) 0.074(4) 0.035(4) 0.000(4) 0.000(4) 0.020(4)
F40A 0.019(6) 0.053(9) 0.032(6) 0.031(7) 0.003(5) 0.019(7)
F41A 0.048(6) 0.077(9) 0.042(6) 0.009(7) 0.019(5) 0.024(7)
F42A 0.065(8) 0.061(7) 0.071(7) 0.030(6) -0.027(7) 0.004(7)
C20A 0.043(4) 0.076(4) 0.030(4) 0.003(4) 0.001(4) 0.031(4)
F43A 0.052(7) 0.085(9) 0.027(6) -0.004(7) -0.015(6) 0.027(7)
F44A 0.052(7) 0.071(8) 0.036(7) 0.005(6) 0.013(6) 0.030(7)
F45A 0.055(7) 0.105(7) 0.039(6) 0.029(6) 0.010(6) 0.037(6)
O7A 0.028(2) 0.063(3) 0.017(2) 0.010(2) 0.0099(17) 0.007(2)
C25A 0.034(3) 0.065(4) 0.031(3) 0.017(3) 0.012(3) 0.016(3)
C26A 0.039(4) 0.076(5) 0.041(4) 0.019(4) 0.007(4) 0.014(4)
F55A 0.038(7) 0.083(9) 0.035(6) 0.022(7) 0.001(6) 0.022(7)
F56A 0.049(6) 0.091(7) 0.062(7) 0.021(7) -0.017(6) 0.001(7)
F57A 0.023(6) 0.101(8) 0.060(7) 0.021(7) 0.016(5) 0.018(6)
C27A 0.043(4) 0.074(4) 0.045(4) 0.024(4) 0.012(4) 0.013(4)
F58A 0.053(8) 0.083(7) 0.043(7) 0.027(6) 0.010(6) 0.007(7)
F59A 0.052(7) 0.067(7) 0.087(8) 0.030(7) 0.004(7) 0.016(6)
F60A 0.060(8) 0.118(9) 0.083(9) 0.033(9) 0.018(8) 0.016(8)
C28A 0.046(4) 0.071(4) 0.044(4) 0.009(4) 0.013(4) 0.022(4)
F61A 0.066(8) 0.084(8) 0.053(7) 0.002(7) 0.021(7) 0.036(7)
F62A 0.057(7) 0.058(7) 0.062(7) 0.013(6) 0.029(6) 0.024(6)
F63A 0.065(8) 0.087(8) 0.035(7) -0.017(7) 0.011(7) 0.033(7)
O8A 0.054(3) 0.031(2) 0.036(2) 0.0129(19) 0.007(2) 0.007(2)
C29A 0.061(4) 0.039(3) 0.052(3) 0.016(3) 0.013(3) 0.017(3)
C30A 0.071(5) 0.043(4) 0.062(4) 0.011(4) 0.007(4) 0.021(4)
F64A 0.081(8) 0.062(7) 0.075(8) 0.006(7) -0.017(7) -0.004(7)
F65A 0.094(9) 0.033(7) 0.079(8) 0.015(7) -0.009(8) 0.018(7)
F66A 0.088(7) 0.063(6) 0.057(6) -0.003(6) 0.023(7) 0.039(7)
C31A 0.069(4) 0.051(4) 0.059(4) 0.019(4) 0.008(4) 0.018(4)
F67A 0.084(8) 0.071(7) 0.068(7) 0.026(7) -0.022(7) 0.008(7)
F68A 0.073(7) 0.060(7) 0.064(7) 0.043(6) 0.001(7) 0.016(7)
F69A 0.074(6) 0.065(6) 0.076(7) 0.033(6) 0.008(6) 0.025(6)
C32A 0.066(4) 0.050(4) 0.064(4) 0.015(4) 0.018(4) 0.015(4)
F70A 0.096(8) 0.070(7) 0.061(7) 0.009(6) 0.027(7) 0.025(7)
F71A 0.056(7) 0.058(7) 0.074(7) 0.018(6) 0.027(6) 0.030(6)
F72A 0.075(7) 0.060(6) 0.075(7) 0.019(6) 0.020(6) 0.015(6)
C33 0.020(2) 0.030(2) 0.0226(19) 0.0100(16) 0.0061(16) 0.0120(17)
C34 0.036(3) 0.024(2) 0.038(2) 0.0117(18) 0.018(2) 0.0094(19)
C35 0.024(2) 0.027(2) 0.027(2) 0.0095(17) 0.0055(17) 0.0102(18)
C36 0.021(2) 0.031(2) 0.0189(18) 0.0102(16) 0.0052(15) 0.0138(17)
C37 0.034(3) 0.033(2) 0.029(2) -0.0013(18) 0.0084(19) 0.012(2)
C38 0.027(2) 0.026(2) 0.028(2) 0.0013(17) -0.0018(18) 0.0118(18)
C39 0.020(2) 0.031(2) 0.026(2) 0.0091(17) 0.0000(17) 0.0095(18)
C40 0.023(2) 0.034(2) 0.026(2) 0.0112(17) 0.0079(17) 0.0139(18)
C41 0.0186(19) 0.024(2) 0.0199(18) 0.0074(15) 0.0033(15) 0.0128(16)
C42 0.023(2) 0.030(2) 0.0199(19) 0.0067(16) 0.0061(16) 0.0108(18)
C44 0.036(3) 0.039(3) 0.039(3) 0.013(2) 0.019(2) 0.010(2)
N1 0.047(3) 0.032(2) 0.052(3) -0.004(2) 0.010(2) 0.009(2)
N2 0.034(2) 0.031(2) 0.043(2) 0.0142(18) 0.0075(19) 0.0044(18)
S1 0.0236(5) 0.0276(5) 0.0299(5) 0.0123(4) 0.0118(4) 0.0121(4)
S2 0.0354(6) 0.0268(6) 0.0389(6) 0.0121(5) 0.0209(5) 0.0129(5)
S3 0.0309(6) 0.0239(5) 0.0272(5) 0.0087(4) 0.0156(4) 0.0130(4)
S4 0.0350(6) 0.0316(6) 0.0296(6) 0.0070(4) 0.0192(5) 0.0112(5)
S5 0.0464(18) 0.0282(10) 0.0599(16) 0.0117(10) 0.0274(14) 0.0189(13)
C43 0.084(6) 0.049(5) 0.049(4) -0.011(4) 0.004(4) 0.021(4)
S5' 0.071(7) 0.026(4) 0.072(6) 0.014(4) 0.033(6) 0.010(6)
C43' 0.068(12) 0.042(11) 0.060(12) -0.002(10) 0.039(10) 0.015(10)
S6 0.0382(7) 0.0284(6) 0.0372(6) 0.0139(5) 0.0177(5) 0.0089(5)

loop_
_atom_type_symbol
_atom_type_description
_atom_type_scat_dispersion_real
_atom_type_scat_dispersion_imag
_atom_type_scat_source
C C 0.0033 0.0016 'International Tables Vol C Tables 4.2.6.8 and 6.1.1.4'
H H 0.0000 0.0000 'International Tables Vol C Tables 4.2.6.8 and 6.1.1.4'
N N 0.0061 0.0033 'International Tables Vol C Tables 4.2.6.8 and 6.1.1.4'
O O 0.0106 0.0060 'International Tables Vol C Tables 4.2.6.8 and 6.1.1.4'
F F 0.0171 0.0103 'International Tables Vol C Tables 4.2.6.8 and 6.1.1.4'
Al Al 0.0645 0.0514 'International Tables Vol C Tables 4.2.6.8 and 6.1.1.4'
S S 0.1246 0.1234 'International Tables Vol C Tables 4.2.6.8 and 6.1.1.4'

loop_
_geom_angle_atom_site_label_1
_geom_angle_atom_site_label_2
_geom_angle_atom_site_label_3
_geom_angle
_geom_angle_site_symmetry_1
_geom_angle_site_symmetry_3
_geom_angle_publ_flag
O2A C5A C7A 112.5(10) . . ?
O2A C5A C8A 111.5(10) . . ?
C7A C5A C8A 109.9(9) . . ?
O2A C5A C6A 103.2(10) . . ?
C7A C5A C6A 109.5(9) . . ?
C8A C5A C6A 110.0(9) . . ?
F11A C6A F10A 108.1(12) . . ?
F11A C6A F12A 107.3(13) . . ?
F10A C6A F12A 107.5(13) . . ?
F11A C6A C5A 112.2(10) . . ?
F10A C6A C5A 111.3(11) . . ?
F12A C6A C5A 110.2(12) . . ?
F13A C7A F15A 109.8(13) . . ?
F13A C7A F14A 109.1(12) . . ?
F15A C7A F14A 107.7(13) . . ?
F13A C7A C5A 110.1(11) . . ?
F15A C7A C5A 109.1(12) . . ?
F14A C7A C5A 111.0(11) . . ?
F16A C8A F17A 108.0(13) . . ?
F16A C8A F18A 106.4(12) . . ?
F17A C8A F18A 107.2(13) . . ?
F16A C8A C5A 111.7(12) . . ?
F17A C8A C5A 112.0(12) . . ?
F18A C8A C5A 111.3(11) . . ?
O4A C13A C14A 109.1(11) . . ?
O4A C13A C15A 110.5(11) . . ?
C14A C13A C15A 109.5(10) . . ?
O4A C13A C16A 108.8(11) . . ?
C14A C13A C16A 109.9(10) . . ?
C15A C13A C16A 109.0(10) . . ?
F29A C14A F28A 108.4(13) . . ?
F29A C14A F30A 106.4(11) . . ?
F28A C14A F30A 107.1(13) . . ?
F29A C14A C13A 110.7(11) . . ?
F28A C14A C13A 112.7(12) . . ?
F30A C14A C13A 111.2(10) . . ?
F32A C15A F33A 107.6(12) . . ?
F32A C15A F31A 106.8(13) . . ?
F33A C15A F31A 106.0(13) . . ?
F32A C15A C13A 112.6(11) . . ?
F33A C15A C13A 111.9(10) . . ?
F31A C15A C13A 111.6(12) . . ?
F36A C16A F34A 107.7(13) . . ?
F36A C16A F35A 106.9(12) . . ?
F34A C16A F35A 106.5(13) . . ?
F36A C16A C13A 112.6(11) . . ?
F34A C16A C13A 112.6(12) . . ?
F35A C16A C13A 110.2(10) . . ?
O3 Al1 O2 108.9(4) . . ?
O3 Al1 O1 112.5(3) . . ?
O2 Al1 O1 106.6(3) . . ?
O3 Al1 O4 107.1(4) . . ?
O2 Al1 O4 113.0(4) . . ?
O1 Al1 O4 108.9(3) . . ?
C1 O1 Al1 147.5(5) . . ?
O1 C1 C3 113.0(5) . . ?
O1 C1 C4 108.4(5) . . ?
C3 C1 C4 109.5(5) . . ?
O1 C1 C2 108.1(5) . . ?
C3 C1 C2 108.9(5) . . ?
C4 C1 C2 108.9(5) . . ?
F1 C2 F3 108.3(7) . . ?
F1 C2 F2 109.5(7) . . ?
F3 C2 F2 106.4(6) . . ?
F1 C2 C1 111.2(6) . . ?
F3 C2 C1 110.1(6) . . ?
F2 C2 C1 111.2(6) . . ?
F6 C3 F4 107.5(7) . . ?
F6 C3 F5 108.2(6) . . ?
F4 C3 F5 106.6(7) . . ?
F6 C3 C1 111.0(6) . . ?
F4 C3 C1 111.0(6) . . ?
F5 C3 C1 112.2(6) . . ?
F8 C4 F7 108.7(6) . . ?
F8 C4 F9 107.2(6) . . ?
F7 C4 F9 107.1(6) . . ?
F8 C4 C1 110.6(5) . . ?
F7 C4 C1 110.5(5) . . ?
F9 C4 C1 112.6(5) . . ?
C5 O2 Al1 149.5(5) . . ?
O2 C5 C7 110.4(6) . . ?
O2 C5 C8 106.0(6) . . ?
C7 C5 C8 112.9(6) . . ?
O2 C5 C6 109.1(6) . . ?
C7 C5 C6 108.7(6) . . ?
C8 C5 C6 109.6(6) . . ?
F12 C6 F11 107.8(7) . . ?
F12 C6 F10 109.1(9) . . ?
F11 C6 F10 108.8(8) . . ?
F12 C6 C5 110.4(7) . . ?
F11 C6 C5 110.5(7) . . ?
F10 C6 C5 110.1(7) . . ?
F14 C7 F15 107.6(8) . . ?
F14 C7 F13 108.1(8) . . ?
F15 C7 F13 106.4(9) . . ?
F14 C7 C5 113.3(7) . . ?
F15 C7 C5 111.0(7) . . ?
F13 C7 C5 110.2(7) . . ?
F17 C8 F16 109.2(9) . . ?
F17 C8 F18 106.1(8) . . ?
F16 C8 F18 108.0(9) . . ?
F17 C8 C5 110.5(7) . . ?
F16 C8 C5 110.9(7) . . ?
F18 C8 C5 112.0(7) . . ?
C9 O3 Al1 145.8(5) . . ?
O3 C9 C10 109.5(5) . . ?
O3 C9 C12 112.9(5) . . ?
C10 C9 C12 110.1(5) . . ?
O3 C9 C11 106.1(5) . . ?
C10 C9 C11 109.4(5) . . ?
C12 C9 C11 108.7(5) . . ?
F19 C10 F20 107.4(7) . . ?
F19 C10 F21 107.8(7) . . ?
F20 C10 F21 106.9(6) . . ?
F19 C10 C9 111.4(7) . . ?
F20 C10 C9 110.3(5) . . ?
F21 C10 C9 112.8(6) . . ?
F22 C11 F24 108.3(6) . . ?
F22 C11 F23 107.3(7) . . ?
F24 C11 F23 107.9(6) . . ?
F22 C11 C9 110.6(6) . . ?
F24 C11 C9 112.1(6) . . ?
F23 C11 C9 110.4(6) . . ?
F25 C12 F27 108.3(6) . . ?
F25 C12 F26 106.4(6) . . ?
F27 C12 F26 106.8(6) . . ?
F25 C12 C9 111.6(6) . . ?
F27 C12 C9 112.5(6) . . ?
F26 C12 C9 111.0(5) . . ?
C13 O4 Al1 149.7(5) . . ?
O4 C13 C14 112.4(6) . . ?
O4 C13 C16 110.4(6) . . ?
C14 C13 C16 109.0(6) . . ?
O4 C13 C15 107.6(6) . . ?
C14 C13 C15 109.7(6) . . ?
C16 C13 C15 107.8(6) . . ?
F29 C14 F30 106.8(6) . . ?
F29 C14 F28 108.7(7) . . ?
F30 C14 F28 105.5(7) . . ?
F29 C14 C13 111.4(6) . . ?
F30 C14 C13 110.8(6) . . ?
F28 C14 C13 113.3(7) . . ?
F32 C15 F31 107.9(8) . . ?
F32 C15 F33 108.2(7) . . ?
F31 C15 F33 107.0(8) . . ?
F32 C15 C13 110.7(6) . . ?
F31 C15 C13 112.9(7) . . ?
F33 C15 C13 109.9(6) . . ?
F35 C16 F34 107.8(8) . . ?
F35 C16 F36 107.4(7) . . ?
F34 C16 F36 107.3(8) . . ?
F35 C16 C13 110.2(6) . . ?
F34 C16 C13 112.7(7) . . ?
F36 C16 C13 111.1(6) . . ?
O1' Al1' O3' 107.6(9) . . ?
O1' Al1' O4' 113.1(9) . . ?
O3' Al1' O4' 108.6(9) . . ?
O1' Al1' O2' 108.3(9) . . ?
O3' Al1' O2' 112.1(9) . . ?
O4' Al1' O2' 107.1(9) . . ?
C1' O1' Al1' 150.6(11) . . ?
O1' C1' C4' 108.3(10) . . ?
O1' C1' C3' 108.9(10) . . ?
C4' C1' C3' 110.4(10) . . ?
O1' C1' C2' 106.2(10) . . ?
C4' C1' C2' 111.8(10) . . ?
C3' C1' C2' 111.1(10) . . ?
F2' C2' F1' 107.9(13) . . ?
F2' C2' F3' 107.0(13) . . ?
F1' C2' F3' 106.4(13) . . ?
F2' C2' C1' 113.9(12) . . ?
F1' C2' C1' 111.1(12) . . ?
F3' C2' C1' 110.2(12) . . ?
F6' C3' F5' 107.8(12) . . ?
F6' C3' F4' 106.8(13) . . ?
F5' C3' F4' 106.7(13) . . ?
F6' C3' C1' 112.2(11) . . ?
F5' C3' C1' 112.0(12) . . ?
F4' C3' C1' 111.0(13) . . ?
F7' C4' F9' 107.6(12) . . ?
F7' C4' F8' 106.5(12) . . ?
F9' C4' F8' 106.4(12) . . ?
F7' C4' C1' 112.6(11) . . ?
F9' C4' C1' 112.4(11) . . ?
F8' C4' C1' 110.9(11) . . ?
C5' O2' Al1' 153.5(12) . . ?
O2' C5' C6' 117.0(10) . . ?
O2' C5' C8' 109.6(9) . . ?
C6' C5' C8' 109.6(9) . . ?
O2' C5' C7' 106.0(9) . . ?
C6' C5' C7' 109.1(9) . . ?
C8' C5' C7' 104.8(8) . . ?
F12' C6' F10' 106.2(11) . . ?
F12' C6' F11' 104.6(11) . . ?
F10' C6' F11' 105.8(11) . . ?
F12' C6' C5' 113.8(10) . . ?
F10' C6' C5' 113.6(10) . . ?
F11' C6' C5' 112.0(10) . . ?
F13' C7' F14' 112.4(12) . . ?
F13' C7' F15' 111.0(12) . . ?
F14' C7' F15' 109.8(12) . . ?
F13' C7' C5' 108.6(11) . . ?
F14' C7' C5' 109.4(10) . . ?
F15' C7' C5' 105.4(10) . . ?
F17' C8' F16' 110.3(12) . . ?
F17' C8' F18' 108.0(11) . . ?
F16' C8' F18' 107.8(11) . . ?
F17' C8' C5' 111.4(10) . . ?
F16' C8' C5' 110.5(10) . . ?
F18' C8' C5' 108.8(10) . . ?
C9' O3' Al1' 152.7(10) . . ?
O3' C9' C12' 111.7(10) . . ?
O3' C9' C11' 109.8(9) . . ?
C12' C9' C11' 109.4(9) . . ?
O3' C9' C10' 107.7(9) . . ?
C12' C9' C10' 109.3(9) . . ?
C11' C9' C10' 108.9(9) . . ?
F19' C10' F21' 111.3(13) . . ?
F19' C10' F20' 107.4(12) . . ?
F21' C10' F20' 107.6(11) . . ?
F19' C10' C9' 110.4(12) . . ?
F21' C10' C9' 110.7(10) . . ?
F20' C10' C9' 109.3(10) . . ?
F23' C11' F24' 108.3(12) . . ?
F23' C11' F22' 106.1(11) . . ?
F24' C11' F22' 107.5(11) . . ?
F23' C11' C9' 111.9(10) . . ?
F24' C11' C9' 112.2(10) . . ?
F22' C11' C9' 110.5(11) . . ?
F27' C12' F25' 105.8(11) . . ?
F27' C12' F26' 107.0(11) . . ?
F25' C12' F26' 107.2(12) . . ?
F27' C12' C9' 111.9(11) . . ?
F25' C12' C9' 111.5(11) . . ?
F26' C12' C9' 113.0(10) . . ?
C13' O4' Al1' 151.9(10) . . ?
O4' C13' C16' 110.5(9) . . ?
O4' C13' C15' 110.9(9) . . ?
C16' C13' C15' 109.2(8) . . ?
O4' C13' C14' 107.1(8) . . ?
C16' C13' C14' 109.2(8) . . ?
C15' C13' C14' 109.8(8) . . ?
F28' C14' F30' 108.6(10) . . ?
F28' C14' F29' 108.9(10) . . ?
F30' C14' F29' 107.0(11) . . ?
F28' C14' C13' 112.7(10) . . ?
F30' C14' C13' 110.7(9) . . ?
F29' C14' C13' 108.8(9) . . ?
F32' C15' F33' 106.7(11) . . ?
F32' C15' F31' 106.7(11) . . ?
F33' C15' F31' 105.9(11) . . ?
F32' C15' C13' 112.6(10) . . ?
F33' C15' C13' 112.0(9) . . ?
F31' C15' C13' 112.6(10) . . ?
F35' C16' F34' 108.5(10) . . ?
F35' C16' F36' 106.0(10) . . ?
F34' C16' F36' 105.8(10) . . ?
F35' C16' C13' 112.1(9) . . ?
F34' C16' C13' 112.7(10) . . ?
F36' C16' C13' 111.4(9) . . ?
O7 Al2 O8 108.1(4) . . ?
O7 Al2 O6 108.5(4) . . ?
O8 Al2 O6 109.8(4) . . ?
O7 Al2 O5 109.5(4) . . ?
O8 Al2 O5 110.9(4) . . ?
O6 Al2 O5 110.0(4) . . ?
C17 O5 Al2 149.0(6) . . ?
O5 C17 C19 109.1(7) . . ?
O5 C17 C20 110.1(7) . . ?
C19 C17 C20 112.1(7) . . ?
O5 C17 C18 109.2(7) . . ?
C19 C17 C18 107.0(7) . . ?
C20 C17 C18 109.2(7) . . ?
F37 C18 F38 107.0(9) . . ?
F37 C18 F39 107.5(10) . . ?
F38 C18 F39 108.3(9) . . ?
F37 C18 C17 112.0(9) . . ?
F38 C18 C17 111.9(8) . . ?
F39 C18 C17 109.9(7) . . ?
F42 C19 F40 109.9(8) . . ?
F42 C19 F41 104.9(8) . . ?
F40 C19 F41 105.1(8) . . ?
F42 C19 C17 111.8(7) . . ?
F40 C19 C17 114.4(8) . . ?
F41 C19 C17 110.1(8) . . ?
F44 C20 F43 110.6(9) . . ?
F44 C20 F45 107.9(9) . . ?
F43 C20 F45 106.3(9) . . ?
F44 C20 C17 109.9(8) . . ?
F43 C20 C17 113.8(9) . . ?
F45 C20 C17 108.1(7) . . ?
C21 O6 Al2 147.2(6) . . ?
O6 C21 C24 110.3(5) . . ?
O6 C21 C22 108.1(5) . . ?
C24 C21 C22 111.0(5) . . ?
O6 C21 C23 107.6(5) . . ?
C24 C21 C23 111.6(5) . . ?
C22 C21 C23 108.0(5) . . ?
F47 C22 F46 109.1(7) . . ?
F47 C22 F48 106.7(7) . . ?
F46 C22 F48 105.8(7) . . ?
F47 C22 C21 113.2(6) . . ?
F46 C22 C21 110.7(6) . . ?
F48 C22 C21 111.0(6) . . ?
F50 C23 F51 107.3(6) . . ?
F50 C23 F49 107.2(6) . . ?
F51 C23 F49 107.0(6) . . ?
F50 C23 C21 110.9(6) . . ?
F51 C23 C21 114.3(6) . . ?
F49 C23 C21 109.8(6) . . ?
F53 C24 F54 106.2(7) . . ?
F53 C24 F52 108.0(7) . . ?
F54 C24 F52 105.3(7) . . ?
F53 C24 C21 114.2(7) . . ?
F54 C24 C21 110.3(6) . . ?
F52 C24 C21 112.3(7) . . ?
C25 O7 Al2 154.3(6) . . ?
O7 C25 C28 119.0(7) . . ?
O7 C25 C26 112.2(7) . . ?
C28 C25 C26 109.7(7) . . ?
O7 C25 C27 106.8(7) . . ?
C28 C25 C27 100.3(7) . . ?
C26 C25 C27 107.5(7) . . ?
F56 C26 F57 108.6(9) . . ?
F56 C26 F55 106.2(9) . . ?
F57 C26 F55 105.9(9) . . ?
F56 C26 C25 113.2(8) . . ?
F57 C26 C25 112.9(8) . . ?
F55 C26 C25 109.6(8) . . ?
F59 C27 F58 114.2(10) . . ?
F59 C27 F60 111.2(10) . . ?
F58 C27 F60 107.1(9) . . ?
F59 C27 C25 108.2(8) . . ?
F58 C27 C25 108.8(9) . . ?
F60 C27 C25 106.9(8) . . ?
F62 C28 F63 111.1(10) . . ?
F62 C28 F61 109.2(9) . . ?
F63 C28 F61 104.5(8) . . ?
F62 C28 C25 113.3(8) . . ?
F63 C28 C25 110.3(8) . . ?
F61 C28 C25 108.0(8) . . ?
C29 O8 Al2 154.9(6) . . ?
O8 C29 C32 111.1(7) . . ?
O8 C29 C31 108.5(7) . . ?
C32 C29 C31 111.6(7) . . ?
O8 C29 C30 107.8(7) . . ?
C32 C29 C30 109.8(7) . . ?
C31 C29 C30 108.0(7) . . ?
F64 C30 F65 108.4(9) . . ?
F64 C30 F66 113.0(10) . . ?
F65 C30 F66 105.7(9) . . ?
F64 C30 C29 110.9(8) . . ?
F65 C30 C29 109.9(9) . . ?
F66 C30 C29 108.9(8) . . ?
F69 C31 F68 108.1(9) . . ?
F69 C31 F67 106.2(10) . . ?
F68 C31 F67 106.9(9) . . ?
F69 C31 C29 113.7(8) . . ?
F68 C31 C29 112.1(9) . . ?
F67 C31 C29 109.5(8) . . ?
F72 C32 F71 111.1(10) . . ?
F72 C32 F70 108.1(10) . . ?
F71 C32 F70 105.3(9) . . ?
F72 C32 C29 115.2(10) . . ?
F71 C32 C29 109.2(9) . . ?
F70 C32 C29 107.4(8) . . ?
O7' Al2' O8' 110.5(10) . . ?
O7' Al2' O5' 109.8(9) . . ?
O8' Al2' O5' 108.7(9) . . ?
O7' Al2' O6' 110.2(9) . . ?
O8' Al2' O6' 109.7(9) . . ?
O5' Al2' O6' 107.9(9) . . ?
C17' O5' Al2' 152.8(13) . . ?
O5' C17' C19' 108.4(10) . . ?
O5' C17' C20' 111.8(10) . . ?
C19' C17' C20' 115.7(9) . . ?
O5' C17' C18' 101.3(9) . . ?
C19' C17' C18' 110.5(9) . . ?
C20' C17' C18' 108.2(9) . . ?
F37' C18' F39' 111.0(12) . . ?
F37' C18' F38' 109.8(13) . . ?
F39' C18' F38' 106.8(12) . . ?
F37' C18' C17' 112.2(12) . . ?
F39' C18' C17' 108.2(10) . . ?
F38' C18' C17' 108.6(10) . . ?
F40' C19' F41' 111.9(11) . . ?
F40' C19' F42' 104.9(11) . . ?
F41' C19' F42' 103.9(11) . . ?
F40' C19' C17' 114.1(11) . . ?
F41' C19' C17' 112.1(10) . . ?
F42' C19' C17' 109.1(11) . . ?
F44' C20' F43' 108.2(11) . . ?
F44' C20' F45' 108.4(11) . . ?
F43' C20' F45' 104.1(11) . . ?
F44' C20' C17' 112.9(10) . . ?
F43' C20' C17' 114.3(11) . . ?
F45' C20' C17' 108.5(10) . . ?
C21' O6' Al2' 157.7(14) . . ?
O6' C21' C24' 115.0(11) . . ?
O6' C21' C22' 108.9(10) . . ?
C24' C21' C22' 108.6(9) . . ?
O6' C21' C23' 113.2(11) . . ?
C24' C21' C23' 102.5(9) . . ?
C22' C21' C23' 108.3(9) . . ?
F47' C22' F46' 109.3(13) . . ?
F47' C22' F48' 109.3(12) . . ?
F46' C22' F48' 106.3(13) . . ?
F47' C22' C21' 112.5(11) . . ?
F46' C22' C21' 110.6(12) . . ?
F48' C22' C21' 108.7(11) . . ?
F50' C23' F49' 110.9(12) . . ?
F50' C23' F51' 111.1(12) . . ?
F49' C23' F51' 106.9(12) . . ?
F50' C23' C21' 111.6(11) . . ?
F49' C23' C21' 109.8(12) . . ?
F51' C23' C21' 106.3(10) . . ?
F54' C24' F53' 109.8(11) . . ?
F54' C24' F52' 110.2(12) . . ?
F53' C24' F52' 105.7(12) . . ?
F54' C24' C21' 112.2(11) . . ?
F53' C24' C21' 109.5(10) . . ?
F52' C24' C21' 109.2(11) . . ?
C25' O7' Al2' 163.2(12) . . ?
O7' C25' C27' 109.8(9) . . ?
O7' C25' C26' 103.9(9) . . ?
C27' C25' C26' 114.9(9) . . ?
O7' C25' C28' 96.9(8) . . ?
C27' C25' C28' 118.3(9) . . ?
C26' C25' C28' 110.5(9) . . ?
F57' C26' F56' 107.5(11) . . ?
F57' C26' F55' 106.2(12) . . ?
F56' C26' F55' 107.9(12) . . ?
F57' C26' C25' 114.5(11) . . ?
F56' C26' C25' 111.6(10) . . ?
F55' C26' C25' 108.8(11) . . ?
F58' C27' F60' 104.4(11) . . ?
F58' C27' F59' 103.8(11) . . ?
F60' C27' F59' 100.3(10) . . ?
F58' C27' C25' 115.2(12) . . ?
F60' C27' C25' 116.2(10) . . ?
F59' C27' C25' 115.0(10) . . ?
F61' C28' F63' 108.6(11) . . ?
F61' C28' F62' 111.0(11) . . ?
F63' C28' F62' 105.5(11) . . ?
F61' C28' C25' 116.1(11) . . ?
F63' C28' C25' 109.3(10) . . ?
F62' C28' C25' 105.8(9) . . ?
C29' O8' Al2' 151.4(11) . . ?
O8' C29' C32' 106.7(9) . . ?
O8' C29' C30' 110.5(9) . . ?
C32' C29' C30' 109.2(9) . . ?
O8' C29' C31' 112.8(9) . . ?
C32' C29' C31' 109.8(9) . . ?
C30' C29' C31' 107.8(9) . . ?
F65' C30' F66' 105.4(11) . . ?
F65' C30' F64' 110.1(12) . . ?
F66' C30' F64' 111.2(12) . . ?
F65' C30' C29' 113.2(11) . . ?
F66' C30' C29' 110.0(10) . . ?
F64' C30' C29' 107.0(10) . . ?
F67' C31' F68' 106.0(11) . . ?
F67' C31' F69' 110.3(12) . . ?
F68' C31' F69' 110.4(11) . . ?
F67' C31' C29' 111.0(11) . . ?
F68' C31' C29' 110.6(11) . . ?
F69' C31' C29' 108.5(10) . . ?
F70' C32' F71' 112.2(12) . . ?
F70' C32' F72' 110.6(11) . . ?
F71' C32' F72' 105.6(11) . . ?
F70' C32' C29' 108.7(11) . . ?
F71' C32' C29' 109.8(10) . . ?
F72' C32' C29' 109.9(10) . . ?
O5A C17A C20A 117.2(11) . . ?
O5A C17A C19A 108.6(10) . . ?
C20A C17A C19A 110.9(10) . . ?
O5A C17A C18A 113.6(11) . . ?
C20A C17A C18A 106.3(9) . . ?
C19A C17A C18A 98.7(9) . . ?
F39A C18A F38A 113.2(13) . . ?
F39A C18A F37A 112.2(13) . . ?
F38A C18A F37A 107.8(13) . . ?
F39A C18A C17A 108.7(12) . . ?
F38A C18A C17A 106.3(11) . . ?
F37A C18A C17A 108.4(11) . . ?
F42A C19A F41A 111.7(13) . . ?
F42A C19A F40A 114.4(13) . . ?
F41A C19A F40A 107.3(12) . . ?
F42A C19A C17A 112.0(12) . . ?
F41A C19A C17A 106.3(12) . . ?
F40A C19A C17A 104.6(10) . . ?
F44A C20A F43A 106.4(12) . . ?
F44A C20A F45A 108.4(12) . . ?
F43A C20A F45A 107.5(12) . . ?
F44A C20A C17A 111.3(11) . . ?
F43A C20A C17A 113.3(12) . . ?
F45A C20A C17A 109.8(11) . . ?
O7A C25A C27A 110.1(13) . . ?
O7A C25A C26A 113.9(12) . . ?
C27A C25A C26A 108.6(11) . . ?
O7A C25A C28A 111.3(12) . . ?
C27A C25A C28A 108.2(11) . . ?
C26A C25A C28A 104.6(9) . . ?
F56A C26A F57A 112.0(13) . . ?
F56A C26A F55A 110.7(12) . . ?
F57A C26A F55A 106.1(12) . . ?
F56A C26A C25A 108.1(11) . . ?
F57A C26A C25A 110.6(11) . . ?
F55A C26A C25A 109.3(12) . . ?
F60A C27A F58A 108.1(14) . . ?
F60A C27A F59A 106.6(13) . . ?
F58A C27A F59A 107.5(14) . . ?
F60A C27A C25A 114.9(18) . . ?
F58A C27A C25A 111.3(14) . . ?
F59A C27A C25A 108.2(14) . . ?
F63A C28A F62A 113.0(13) . . ?
F63A C28A F61A 110.4(13) . . ?
F62A C28A F61A 109.4(13) . . ?
F63A C28A C25A 108.3(12) . . ?
F62A C28A C25A 109.3(12) . . ?
F61A C28A C25A 106.2(11) . . ?
O8A C29A C32A 114.3(10) . . ?
O8A C29A C31A 109.9(10) . . ?
C32A C29A C31A 110.0(10) . . ?
O8A C29A C30A 107.0(9) . . ?
C32A C29A C30A 107.3(10) . . ?
C31A C29A C30A 107.9(10) . . ?
F66A C30A F65A 112.0(13) . . ?
F66A C30A F64A 110.5(13) . . ?
F65A C30A F64A 106.7(12) . . ?
F66A C30A C29A 108.6(11) . . ?
F65A C30A C29A 110.2(12) . . ?
F64A C30A C29A 108.8(11) . . ?
F69A C31A F67A 109.6(13) . . ?
F69A C31A F68A 109.8(12) . . ?
F67A C31A F68A 107.1(12) . . ?
F69A C31A C29A 110.5(11) . . ?
F67A C31A C29A 109.7(11) . . ?
F68A C31A C29A 110.1(11) . . ?
F70A C32A F71A 109.0(12) . . ?
F70A C32A F72A 108.2(12) . . ?
F71A C32A F72A 105.8(11) . . ?
F70A C32A C29A 112.0(12) . . ?
F71A C32A C29A 111.4(11) . . ?
F72A C32A C29A 110.2(11) . . ?
C36 C33 S2 122.6(3) . . ?
C36 C33 S1 123.1(3) . . ?
S2 C33 S1 114.3(3) . . ?
C35 C34 S5' 118.4(7) . . ?
C35 C34 S2 115.8(4) . . ?
S5' C34 S2 124.4(6) . . ?
C35 C34 S5 126.4(4) . . ?
S2 C34 S5 117.6(3) . . ?
C34 C35 S6 121.5(4) . . ?
C34 C35 S1 115.3(3) . . ?
S6 C35 S1 123.1(3) . . ?
C33 C36 S3 122.0(3) . . ?
C33 C36 S4 122.4(3) . . ?
S3 C36 S4 115.5(3) . . ?
C38 C37 C42 119.0(4) . . ?
C38 C37 H37 120.5 . . ?
C42 C37 H37 120.5 . . ?
N1 C38 C37 121.1(5) . . ?
N1 C38 C39 119.1(5) . . ?
C37 C38 C39 119.8(4) . . ?
N2 C39 C40 121.4(4) . . ?
N2 C39 C38 118.2(4) . . ?
C40 C39 C38 120.4(4) . . ?
C39 C40 C41 119.4(4) . . ?
C39 C40 H40 120.3 . . ?
C41 C40 H40 120.3 . . ?
C40 C41 C42 120.6(4) . . ?
C40 C41 S3 124.5(3) . . ?
C42 C41 S3 114.8(3) . . ?
C37 C42 C41 120.6(4) . . ?
C37 C42 S4 123.9(3) . . ?
C41 C42 S4 115.4(3) . . ?
S6 C44 H44A 109.5 . . ?
S6 C44 H44B 109.5 . . ?
H44A C44 H44B 109.5 . . ?
S6 C44 H44C 109.5 . . ?
H44A C44 H44C 109.5 . . ?
H44B C44 H44C 109.5 . . ?
C38 N1 H1A 119.8 . . ?
C38 N1 H1B 118.8 . . ?
H1A N1 H1B 117.1 . . ?
C39 N2 H2A 120.0 . . ?
C39 N2 H2B 119.6 . . ?
H2A N2 H2B 119.6 . . ?
C33 S1 C35 97.0(2) . . ?
C33 S2 C34 97.5(2) . . ?
C36 S3 C41 97.4(2) . . ?
C36 S4 C42 96.7(2) . . ?
C34 S5 C43 99.8(4) . . ?
S5 C43 H43A 109.5 . . ?
S5 C43 H43B 109.5 . . ?
H43A C43 H43B 109.5 . . ?
S5 C43 H43C 109.5 . . ?
H43A C43 H43C 109.5 . . ?
H43B C43 H43C 109.5 . . ?
C34 S5' C43' 102.2(12) . . ?
S5' C43' H43D 109.5 . . ?
S5' C43' H43E 109.5 . . ?
H43D C43' H43E 109.5 . . ?
S5' C43' H43F 109.5 . . ?
H43D C43' H43F 109.5 . . ?
H43E C43' H43F 109.5 . . ?
C35 S6 C44 102.8(2) . . ?

loop_
_geom_bond_atom_site_label_1
_geom_bond_atom_site_label_2
_geom_bond_distance
_geom_bond_site_symmetry_2
_geom_bond_publ_flag
O2A C5A 1.433(15) . ?
C5A C7A 1.540(15) . ?
C5A C8A 1.534(14) . ?
C5A C6A 1.540(15) . ?
C6A F11A 1.338(14) . ?
C6A F10A 1.332(13) . ?
C6A F12A 1.355(14) . ?
C7A F13A 1.340(13) . ?
C7A F15A 1.355(14) . ?
C7A F14A 1.350(14) . ?
C8A F16A 1.330(13) . ?
C8A F17A 1.332(14) . ?
C8A F18A 1.335(14) . ?
O4A C13A 1.39(2) . ?
C13A C14A 1.543(14) . ?
C13A C15A 1.547(14) . ?
C13A C16A 1.544(14) . ?
C14A F29A 1.334(13) . ?
C14A F28A 1.332(14) . ?
C14A F30A 1.344(13) . ?
C15A F32A 1.327(13) . ?
C15A F33A 1.336(13) . ?
C15A F31A 1.346(14) . ?
C16A F36A 1.330(13) . ?
C16A F34A 1.336(14) . ?
C16A F35A 1.345(13) . ?
Al1 O3 1.716(6) . ?
Al1 O2 1.715(6) . ?
Al1 O1 1.727(6) . ?
Al1 O4 1.726(6) . ?
O1 C1 1.348(7) . ?
C1 C3 1.551(8) . ?
C1 C4 1.558(8) . ?
C1 C2 1.565(8) . ?
C2 F1 1.312(8) . ?
C2 F3 1.337(8) . ?
C2 F2 1.339(8) . ?
C3 F6 1.314(8) . ?
C3 F4 1.334(8) . ?
C3 F5 1.344(8) . ?
C4 F8 1.314(8) . ?
C4 F7 1.335(7) . ?
C4 F9 1.337(8) . ?
O2 C5 1.355(8) . ?
C5 C7 1.513(10) . ?
C5 C8 1.542(10) . ?
C5 C6 1.561(10) . ?
C6 F12 1.332(10) . ?
C6 F11 1.339(9) . ?
C6 F10 1.344(10) . ?
C7 F14 1.345(10) . ?
C7 F15 1.352(10) . ?
C7 F13 1.364(11) . ?
C8 F17 1.323(10) . ?
C8 F16 1.334(11) . ?
C8 F18 1.345(9) . ?
O3 C9 1.364(7) . ?
C9 C10 1.531(9) . ?
C9 C12 1.541(9) . ?
C9 C11 1.562(8) . ?
C10 F19 1.326(9) . ?
C10 F20 1.343(8) . ?
C10 F21 1.346(8) . ?
C11 F22 1.330(9) . ?
C11 F24 1.333(8) . ?
C11 F23 1.337(9) . ?
C12 F25 1.330(8) . ?
C12 F27 1.336(7) . ?
C12 F26 1.349(8) . ?
O4 C13 1.331(10) . ?
C13 C14 1.533(8) . ?
C13 C16 1.547(9) . ?
C13 C15 1.565(9) . ?
C14 F29 1.328(9) . ?
C14 F30 1.332(8) . ?
C14 F28 1.352(9) . ?
C15 F32 1.328(9) . ?
C15 F31 1.332(9) . ?
C15 F33 1.334(9) . ?
C16 F35 1.333(9) . ?
C16 F34 1.339(10) . ?
C16 F36 1.339(9) . ?
Al1' O1' 1.711(13) . ?
Al1' O3' 1.717(13) . ?
Al1' O4' 1.718(13) . ?
Al1' O2' 1.725(13) . ?
O1' C1' 1.371(14) . ?
C1' C4' 1.543(13) . ?
C1' C3' 1.547(14) . ?
C1' C2' 1.548(14) . ?
C2' F2' 1.322(13) . ?
C2' F1' 1.335(13) . ?
C2' F3' 1.345(13) . ?
C3' F6' 1.324(13) . ?
C3' F5' 1.334(13) . ?
C3' F4' 1.338(13) . ?
C4' F7' 1.324(13) . ?
C4' F9' 1.329(13) . ?
C4' F8' 1.336(13) . ?
O2' C5' 1.326(13) . ?
C5' C6' 1.505(13) . ?
C5' C8' 1.562(13) . ?
C5' C7' 1.578(13) . ?
C6' F12' 1.337(13) . ?
C6' F10' 1.346(13) . ?
C6' F11' 1.366(13) . ?
C7' F13' 1.327(13) . ?
C7' F14' 1.331(13) . ?
C7' F15' 1.351(13) . ?
C8' F17' 1.311(13) . ?
C8' F16' 1.324(13) . ?
C8' F18' 1.346(13) . ?
O3' C9' 1.361(13) . ?
C9' C12' 1.526(13) . ?
C9' C11' 1.548(13) . ?
C9' C10' 1.553(14) . ?
C10' F19' 1.325(13) . ?
C10' F21' 1.324(13) . ?
C10' F20' 1.334(13) . ?
C11' F23' 1.328(13) . ?
C11' F24' 1.334(13) . ?
C11' F22' 1.348(13) . ?
C12' F27' 1.341(13) . ?
C12' F25' 1.347(13) . ?
C12' F26' 1.348(13) . ?
O4' C13' 1.342(12) . ?
C13' C16' 1.540(12) . ?
C13' C15' 1.541(12) . ?
C13' C14' 1.557(12) . ?
C14' F28' 1.323(12) . ?
C14' F30' 1.330(12) . ?
C14' F29' 1.341(12) . ?
C15' F32' 1.331(13) . ?
C15' F33' 1.338(12) . ?
C15' F31' 1.342(12) . ?
C16' F35' 1.326(12) . ?
C16' F34' 1.334(12) . ?
C16' F36' 1.346(12) . ?
Al2 O7 1.723(6) . ?
Al2 O8 1.721(6) . ?
Al2 O6 1.724(6) . ?
Al2 O5 1.728(6) . ?
O5 C17 1.365(9) . ?
C17 C19 1.519(10) . ?
C17 C20 1.530(11) . ?
C17 C18 1.554(11) . ?
C18 F37 1.323(10) . ?
C18 F38 1.337(11) . ?
C18 F39 1.358(11) . ?
C19 F42 1.327(9) . ?
C19 F40 1.334(10) . ?
C19 F41 1.372(11) . ?
C20 F44 1.322(11) . ?
C20 F43 1.331(10) . ?
C20 F45 1.366(10) . ?
O6 C21 1.365(7) . ?
C21 C24 1.526(8) . ?
C21 C22 1.549(8) . ?
C21 C23 1.553(8) . ?
C22 F47 1.326(8) . ?
C22 F46 1.331(8) . ?
C22 F48 1.340(9) . ?
C23 F50 1.335(8) . ?
C23 F51 1.332(8) . ?
C23 F49 1.340(8) . ?
C24 F53 1.322(9) . ?
C24 F54 1.338(9) . ?
C24 F52 1.342(8) . ?
O7 C25 1.334(9) . ?
C25 C28 1.511(11) . ?
C25 C26 1.521(11) . ?
C25 C27 1.604(11) . ?
C26 F56 1.335(11) . ?
C26 F57 1.345(10) . ?
C26 F55 1.366(11) . ?
C27 F59 1.271(11) . ?
C27 F58 1.319(11) . ?
C27 F60 1.344(11) . ?
C28 F62 1.328(11) . ?
C28 F63 1.361(11) . ?
C28 F61 1.403(11) . ?
O8 C29 1.336(10) . ?
C29 C32 1.515(12) . ?
C29 C31 1.519(12) . ?
C29 C30 1.546(12) . ?
C30 F64 1.321(11) . ?
C30 F65 1.351(12) . ?
C30 F66 1.373(12) . ?
C31 F69 1.335(12) . ?
C31 F68 1.349(11) . ?
C31 F67 1.380(12) . ?
C32 F72 1.312(11) . ?
C32 F71 1.371(12) . ?
C32 F70 1.397(12) . ?
Al2' O7' 1.695(13) . ?
Al2' O8' 1.711(13) . ?
Al2' O5' 1.711(13) . ?
Al2' O6' 1.713(13) . ?
O5' C17' 1.358(14) . ?
C17' C19' 1.494(13) . ?
C17' C20' 1.496(13) . ?
C17' C18' 1.587(14) . ?
C18' F37' 1.301(13) . ?
C18' F39' 1.339(13) . ?
C18' F38' 1.350(13) . ?
C19' F40' 1.321(13) . ?
C19' F41' 1.342(13) . ?
C19' F42' 1.398(13) . ?
C20' F44' 1.345(13) . ?
C20' F43' 1.347(12) . ?
C20' F45' 1.379(13) . ?
O6' C21' 1.289(13) . ?
C21' C24' 1.557(13) . ?
C21' C22' 1.556(14) . ?
C21' C23' 1.571(14) . ?
C22' F47' 1.302(13) . ?
C22' F46' 1.333(13) . ?
C22' F48' 1.347(13) . ?
C23' F50' 1.291(13) . ?
C23' F49' 1.330(13) . ?
C23' F51' 1.361(13) . ?
C24' F54' 1.285(13) . ?
C24' F53' 1.335(13) . ?
C24' F52' 1.346(13) . ?
O7' C25' 1.424(14) . ?
C25' C27' 1.461(13) . ?
C25' C26' 1.523(13) . ?
C25' C28' 1.546(13) . ?
C26' F57' 1.333(13) . ?
C26' F56' 1.354(13) . ?
C26' F55' 1.371(13) . ?
C27' F58' 1.342(13) . ?
C27' F60' 1.382(13) . ?
C27' F59' 1.381(13) . ?
C28' F61' 1.307(12) . ?
C28' F63' 1.386(13) . ?
C28' F62' 1.407(13) . ?
O8' C29' 1.348(13) . ?
C29' C32' 1.527(14) . ?
C29' C30' 1.538(14) . ?
C29' C31' 1.522(14) . ?
C30' F65' 1.346(13) . ?
C30' F66' 1.351(13) . ?
C30' F64' 1.351(14) . ?
C31' F67' 1.345(13) . ?
C31' F68' 1.372(13) . ?
C31' F69' 1.371(13) . ?
C32' F70' 1.357(13) . ?
C32' F71' 1.372(13) . ?
C32' F72' 1.364(13) . ?
O5A C17A 1.347(17) . ?
C17A C20A 1.500(14) . ?
C17A C19A 1.570(15) . ?
C17A C18A 1.630(15) . ?
C18A F39A 1.305(13) . ?
C18A F38A 1.344(13) . ?
C18A F37A 1.332(14) . ?
C19A F42A 1.292(13) . ?
C19A F41A 1.343(13) . ?
C19A F40A 1.364(14) . ?
C20A F44A 1.363(13) . ?
C20A F43A 1.343(13) . ?
C20A F45A 1.366(14) . ?
O7A C25A 1.24(2) . ?
C25A C27A 1.513(17) . ?
C25A C26A 1.557(15) . ?
C25A C28A 1.571(15) . ?
C26A F56A 1.340(13) . ?
C26A F57A 1.346(14) . ?
C26A F55A 1.351(13) . ?
C27A F60A 1.333(15) . ?
C27A F58A 1.329(14) . ?
C27A F59A 1.353(14) . ?
C28A F63A 1.333(13) . ?
C28A F62A 1.349(13) . ?
C28A F61A 1.372(14) . ?
O8A C29A 1.373(17) . ?
C29A C32A 1.507(14) . ?
C29A C31A 1.521(14) . ?
C29A C30A 1.557(14) . ?
C30A F66A 1.335(13) . ?
C30A F65A 1.348(13) . ?
C30A F64A 1.355(14) . ?
C31A F69A 1.350(14) . ?
C31A F67A 1.355(14) . ?
C31A F68A 1.372(13) . ?
C32A F70A 1.340(14) . ?
C32A F71A 1.356(14) . ?
C32A F72A 1.384(13) . ?
C33 C36 1.415(6) . ?
C33 S2 1.697(4) . ?
C33 S1 1.704(4) . ?
C34 C35 1.375(7) . ?
C34 S5' 1.703(16) . ?
C34 S2 1.712(5) . ?
C34 S5 1.759(6) . ?
C35 S6 1.719(5) . ?
C35 S1 1.727(5) . ?
C36 S3 1.697(4) . ?
C36 S4 1.702(4) . ?
C37 C38 1.390(7) . ?
C37 C42 1.397(6) . ?
C37 H37 0.9500 . ?
C38 N1 1.344(6) . ?
C38 C39 1.449(7) . ?
C39 N2 1.350(6) . ?
C39 C40 1.378(7) . ?
C40 C41 1.390(6) . ?
C40 H40 0.9500 . ?
C41 C42 1.418(6) . ?
C41 S3 1.710(4) . ?
C42 S4 1.719(5) . ?
C44 S6 1.793(5) . ?
C44 H44A 0.9800 . ?
C44 H44B 0.9800 . ?
C44 H44C 0.9800 . ?
N1 H1A 0.8800 . ?
N1 H1B 0.8929 . ?
N2 H2A 0.8800 . ?
N2 H2B 0.8786 . ?
S5 C43 1.822(10) . ?
C43 H43A 0.9800 . ?
C43 H43B 0.9800 . ?
C43 H43C 0.9800 . ?
S5' C43' 1.794(19) . ?
C43' H43D 0.9800 . ?
C43' H43E 0.9800 . ?
C43' H43F 0.9800 . ?
